data_4517251
loop_
_publ_author_name
'Alice Heskia'
'Thierry Maris'
'James D. Wuest'

_publ_contact_author_email thierry.maris@umontreal.ca
_publ_contact_author_id_orcid 0000-0001-9731-4046
_publ_contact_author_name 'Thierry Maris'
_publ_contact_author_phone '514 340 4177 2579'
_publ_section_title
;
 Putting Fullerenes in Their Place: Cocrystallizing C60 and C70 with
 Phosphangulene Chalcogenides
;
_journal_name_full 'Crystal growth and Design'
_journal_page_first 5418
_journal_paper_doi 10.1021/acs.cgd.9b00954
_journal_volume 19
_journal_year 2019
_chemical_formula_moiety 'C18 H9 O4 P, C6 H5 Cl, 1(C60)'
_chemical_formula_sum 'C84 H14 Cl O4 P'
_chemical_formula_weight 1153.37
_chemical_name_systematic
;
12cH-4,8,12-trioxa-12c-phosphadibenzo[cd,mn]pyren-12c-one 
C60 fullerene chlorobenzene solvate
;
_space_group_crystal_system monoclinic
_space_group_IT_number 7
_space_group_name_Hall 'P -2yac'
_space_group_name_H-M_alt 'P 1 n 1'
_atom_sites_solution_hydrogens geom
_atom_sites_solution_primary direct
_audit_creation_date 2019-05-17
_audit_creation_method
;
Olex2 1.2
(compiled 2018.05.29 svn.r3508 for OlexSys, GUI svn.r5506)
;
_cell_angle_alpha 90
_cell_angle_beta 96.888(2)
_cell_angle_gamma 90
_cell_formula_units_Z 2
_cell_length_a 10.0298(4)
_cell_length_b 22.4623(8)
_cell_length_c 10.1970(4)
_cell_measurement_reflns_used 9856
_cell_measurement_temperature 105
_cell_measurement_theta_max 60.272
_cell_measurement_theta_min 3.425
_cell_volume 2280.73(15)
_computing_cell_refinement
;        
SAINT (2013) V8.34A; Integration Software for Single Crystal Data. 
Bruker AXS Inc., Madison, WI 53719-1173.'
;
_computing_data_collection 'APEX 2 (2013) Bruker AXS Inc., Madison, WI 53719-1173.'
_computing_data_reduction
;        
SAINT (2013) V8.34A; Integration Software for Single Crystal Data. 
Bruker AXS Inc., Madison, WI 53719-1173.'
;
_computing_molecular_graphics 'Olex2 (Dolomanov et al., 2009)'
_computing_publication_material 'Olex2 (Dolomanov et al., 2009)'
_computing_structure_refinement 'XL (Sheldrick, 2008)'
_computing_structure_solution 'XT (Sheldrick, 2008)'
_diffrn_ambient_temperature 105
_diffrn_detector 'CMOS Area detector'
_diffrn_detector_area_resol_mean 10.24
_diffrn_detector_type 'Bruker Photon 100 CMOS Detector'
_diffrn_measured_fraction_theta_full 0.999
_diffrn_measured_fraction_theta_max 0.992
_diffrn_measurement_device 'k-geometry diffractometer'
_diffrn_measurement_device_type 'Bruker Venture Metaljet'
_diffrn_measurement_method '\w and \f scans'
_diffrn_radiation_collimation 'Focusing mirrors'
_diffrn_radiation_monochromator 'Helios MX Mirror Optics'
_diffrn_radiation_probe x-ray
_diffrn_radiation_type GaK\a
_diffrn_radiation_wavelength 1.34139
_diffrn_reflns_av_R_equivalents 0.0778
_diffrn_reflns_av_unetI/netI 0.0771
_diffrn_reflns_Laue_measured_fraction_full 0.999
_diffrn_reflns_Laue_measured_fraction_max 0.992
_diffrn_reflns_limit_h_max 13
_diffrn_reflns_limit_h_min -12
_diffrn_reflns_limit_k_max 29
_diffrn_reflns_limit_k_min -29
_diffrn_reflns_limit_l_max 13
_diffrn_reflns_limit_l_min -11
_diffrn_reflns_number 42649
_diffrn_reflns_theta_full 53.594
_diffrn_reflns_theta_max 60.750
_diffrn_reflns_theta_min 3.424
_diffrn_source 'Metal Jet'
_diffrn_source_target Ga
_diffrn_source_type 'Gallium Liquid Metal Jet Source'
_exptl_absorpt_coefficient_mu 1.079
_exptl_absorpt_correction_T_max 0.4146
_exptl_absorpt_correction_T_min 0.3021
_exptl_absorpt_correction_type multi-scan
_exptl_absorpt_process_details
;
SADABS-2014/4 (Bruker,2014) was used for absorption correction. 
wR2(int) was 0.1682 before and 0.0781 after correction. 
The Ratio of minimum to maximum transmission is 0.7287. 
The \l/2 correction factor is 0.00150.'
;
_exptl_crystal_colour 'clear light brown'
_exptl_crystal_colour_lustre clear
_exptl_crystal_colour_modifier light
_exptl_crystal_colour_primary brown
_exptl_crystal_density_diffrn 1.679
_exptl_crystal_description fragment
_exptl_crystal_F_000 1164
_exptl_crystal_recrystallization_method 'crystallized in chlorobenzene'
_exptl_crystal_size_max 0.202
_exptl_crystal_size_mid 0.085
_exptl_crystal_size_min 0.04
_refine_diff_density_max 1.274
_refine_diff_density_min -0.564
_refine_diff_density_rms 0.102
_refine_ls_abs_structure_details
;
 Refined as an inversion twin.
;
_refine_ls_abs_structure_Flack 0.07(5)
_refine_ls_extinction_coef .
_refine_ls_extinction_method none
_refine_ls_goodness_of_fit_ref 1.032
_refine_ls_hydrogen_treatment constr
_refine_ls_matrix_type full
_refine_ls_number_parameters 1005
_refine_ls_number_reflns 8349
_refine_ls_number_restraints 2558
_refine_ls_restrained_S_all 0.999
_refine_ls_R_factor_all 0.1105
_refine_ls_R_factor_gt 0.0785
_refine_ls_shift/su_max 0.000
_refine_ls_shift/su_mean 0.000
_refine_ls_structure_factor_coef Fsqd
_refine_ls_weighting_details 'w=1/[\s^2^(Fo^2^)+(0.1557P)^2^] where P=(Fo^2^+2Fc^2^)/3'
_refine_ls_weighting_scheme calc
_refine_ls_wR_factor_gt 0.1937
_refine_ls_wR_factor_ref 0.2189
_reflns_Friedel_coverage 0.598
_reflns_Friedel_fraction_full 0.642
_reflns_Friedel_fraction_max 0.596
_reflns_number_gt 6150
_reflns_number_total 8349
_reflns_threshold_expression 'I > 2\s(I)'
_cod_data_source_file jw18092_phango_c60_phcl.cif
_cod_data_source_block jw18092
_cod_database_code 4517251

loop_
_space_group_symop_id
_space_group_symop_operation_xyz
1 'x, y, z'
2 'x+1/2, -y, z+1/2'

loop_
_atom_site_label
_atom_site_type_symbol
_atom_site_fract_x
_atom_site_fract_y
_atom_site_fract_z
_atom_site_U_iso_or_equiv
_atom_site_adp_type
_atom_site_occupancy
_atom_site_site_symmetry_order
_atom_site_calc_flag
_atom_site_refinement_flags_posn
_atom_site_refinement_flags_adp
_atom_site_refinement_flags_occupancy
_atom_site_disorder_assembly
_atom_site_disorder_group
P1 P 0.71109(14) 0.51027(6) 0.82345(15) 0.0172(3) Uani 1 1 d . . . . .
O1 O 0.6962(4) 0.44658(18) 0.8542(4) 0.0220(9) Uani 1 1 d . . . . .
O2 O 0.5704(4) 0.54148(19) 0.5565(4) 0.0218(9) Uani 1 1 d . . . . .
O3 O 0.5953(4) 0.5873(2) 1.0215(4) 0.0238(9) Uani 1 1 d . . . . .
O4 O 0.9994(4) 0.5443(2) 0.8259(4) 0.0246(10) Uani 1 1 d . . . . .
C61 C 0.7876(6) 0.5303(3) 0.6870(6) 0.0182(12) Uani 1 1 d . . . . .
C62 C 0.9260(6) 0.5416(3) 0.7003(6) 0.0180(12) Uani 1 1 d . . . . .
C63 C 0.9881(6) 0.5528(3) 0.5896(6) 0.0226(13) Uani 1 1 d . . . . .
H63 H 1.082585 0.558452 0.596518 0.027 Uiso 1 1 calc R . . . .
C64 C 0.9097(7) 0.5558(3) 0.4670(7) 0.0272(14) Uani 1 1 d . . . . .
H64 H 0.953247 0.561123 0.390154 0.033 Uiso 1 1 calc R . . . .
C65 C 0.7724(7) 0.5512(3) 0.4530(6) 0.0237(13) Uani 1 1 d . . . . .
H65 H 0.721486 0.555295 0.368655 0.028 Uiso 1 1 calc R . . . .
C66 C 0.7095(6) 0.5406(3) 0.5646(6) 0.0198(12) Uani 1 1 d . . . . .
C67 C 0.5667(6) 0.5544(3) 0.7918(6) 0.0202(12) Uani 1 1 d . . . . .
C68 C 0.5085(6) 0.5625(3) 0.6626(6) 0.0189(12) Uani 1 1 d . . . . .
C69 C 0.3880(6) 0.5932(3) 0.6377(7) 0.0239(13) Uani 1 1 d . . . . .
H69 H 0.342272 0.596600 0.550847 0.029 Uiso 1 1 calc R . . . .
C70 C 0.3373(7) 0.6186(3) 0.7455(8) 0.0331(16) Uani 1 1 d . . . . .
H70 H 0.253158 0.638399 0.730735 0.040 Uiso 1 1 calc R . . . .
C71 C 0.4016(6) 0.6168(3) 0.8721(7) 0.0302(15) Uani 1 1 d . . . . .
H71 H 0.365041 0.636794 0.941737 0.036 Uiso 1 1 calc R . . . .
C72 C 0.5211(6) 0.5853(3) 0.8963(6) 0.0214(13) Uani 1 1 d . . . . .
C73 C 0.7344(6) 0.5869(3) 1.0305(6) 0.0229(13) Uani 1 1 d . . . . .
C74 C 0.8083(7) 0.6194(3) 1.1314(6) 0.0270(14) Uani 1 1 d . . . . .
H74 H 0.765827 0.638978 1.197850 0.032 Uiso 1 1 calc R . . . .
C75 C 0.9483(7) 0.6217(3) 1.1300(7) 0.0324(16) Uani 1 1 d . . . . .
H75 H 1.000719 0.641292 1.200997 0.039 Uiso 1 1 calc R . . . .
C76 C 1.0133(7) 0.5973(3) 1.0320(6) 0.0264(14) Uani 1 1 d . . . . .
H76 H 1.107303 0.602320 1.031799 0.032 Uiso 1 1 calc R . . . .
C77 C 0.9378(6) 0.5651(3) 0.9329(6) 0.0232(13) Uani 1 1 d . . . . .
C78 C 0.8029(6) 0.5566(3) 0.9407(6) 0.0191(12) Uani 1 1 d . . . . .
Cl1 Cl 0.2641(2) 0.85970(8) 0.2184(2) 0.0443(5) Uani 1 1 d . . . . .
C79 C 0.3080(7) 0.7845(3) 0.2124(7) 0.0301(15) Uani 1 1 d . . . . .
C80 C 0.2364(8) 0.7431(4) 0.2727(8) 0.0380(17) Uani 1 1 d . . . . .
H80 H 0.159036 0.754423 0.312120 0.046 Uiso 1 1 calc R . . . .
C81 C 0.2784(8) 0.6842(3) 0.2756(7) 0.0362(17) Uani 1 1 d . . . . .
H81 H 0.229561 0.655068 0.317717 0.043 Uiso 1 1 calc R . . . .
C82 C 0.3878(8) 0.6679(3) 0.2193(8) 0.0391(18) Uani 1 1 d . . . . .
H82 H 0.416217 0.627548 0.222674 0.047 Uiso 1 1 calc R . . . .
C83 C 0.4583(8) 0.7097(4) 0.1569(8) 0.045(2) Uani 1 1 d . . . . .
H83 H 0.535045 0.698066 0.116978 0.054 Uiso 1 1 calc R . . . .
C84 C 0.4181(8) 0.7683(4) 0.1520(7) 0.0385(18) Uani 1 1 d . . . . .
H84 H 0.465685 0.797077 0.107653 0.046 Uiso 1 1 calc R . . . .
C1 C 0.9318(2) 0.93187(11) 0.9530(2) 0.053(2) Uani 0.758(3) 1 d D U P A 1
C2 C 1.0504(2) 0.92095(12) 0.8940(2) 0.052(2) Uani 0.758(3) 1 d DG U P A 1
C3 C 1.11113(19) 0.86390(13) 0.8981(2) 0.050(2) Uani 0.758(3) 1 d DG U P A 1
C4 C 1.0518(2) 0.81694(13) 0.9624(2) 0.0489(19) Uani 0.758(3) 1 d DG U P A 1
C5 C 0.9269(2) 0.82911(13) 1.02394(18) 0.048(2) Uani 0.758(3) 1 d DG U P A 1
C6 C 0.8733(3) 0.88407(13) 1.01981(18) 0.049(2) Uani 0.758(3) 1 d DG U P A 1
C7 C 0.7308(2) 0.89260(12) 0.9903(2) 0.052(2) Uani 0.758(3) 1 d DG U P A 1
C8 C 0.6560(2) 0.84628(13) 0.9773(2) 0.050(2) Uani 0.758(3) 1 d DG U P A 1
C9 C 0.7062(3) 0.78342(12) 0.9766(2) 0.049(2) Uani 0.758(3) 1 d DG U P A 1
C10 C 0.8469(3) 0.77756(12) 1.0019(2) 0.0486(19) Uani 0.758(3) 1 d DG U P A 1
C11 C 0.9077(3) 0.73186(11) 0.9238(2) 0.044(2) Uani 0.758(3) 1 d DG U P A 1
C12 C 0.8358(3) 0.69729(9) 0.8254(3) 0.0421(18) Uani 0.758(3) 1 d DG U P A 1
C13 C 0.6972(3) 0.70597(9) 0.8058(3) 0.0465(19) Uani 0.758(3) 1 d DG U P A 1
C14 C 0.6341(3) 0.74783(11) 0.8796(3) 0.0474(19) Uani 0.758(3) 1 d DG U P A 1
C15 C 0.5258(2) 0.78528(12) 0.8102(3) 0.0446(18) Uani 0.758(3) 1 d DG U P A 1
C16 C 0.4904(2) 0.77794(11) 0.6770(3) 0.046(2) Uani 0.758(3) 1 d DG U P A 1
C17 C 0.5565(2) 0.73513(10) 0.5980(3) 0.049(2) Uani 0.758(3) 1 d DG U P A 1
C18 C 0.6556(3) 0.69932(8) 0.6637(3) 0.048(2) Uani 0.758(3) 1 d DG U P A 1
C19 C 0.7768(3) 0.68824(8) 0.5951(3) 0.044(2) Uani 0.758(3) 1 d DG U P A 1
C20 C 0.7996(3) 0.71286(9) 0.4784(3) 0.0473(18) Uani 0.758(3) 1 d DG U P A 1
C21 C 0.6951(3) 0.74954(11) 0.4122(2) 0.048(2) Uani 0.758(3) 1 d DG U P A 1
C22 C 0.5789(3) 0.75707(11) 0.4724(3) 0.046(2) Uani 0.758(3) 1 d DG U P A 1
C23 C 0.5163(2) 0.81798(12) 0.4683(2) 0.049(2) Uani 0.758(3) 1 d DG U P A 1
C24 C 0.5776(2) 0.86262(12) 0.4042(2) 0.045(2) Uani 0.758(3) 1 d DG U P A 1
C25 C 0.6943(3) 0.84977(12) 0.34409(18) 0.044(2) Uani 0.758(3) 1 d DG U P A 1
C26 C 0.7534(3) 0.79685(12) 0.34617(19) 0.046(2) Uani 0.758(3) 1 d DG U P A 1
C27 C 0.8987(3) 0.78931(12) 0.3764(2) 0.0476(19) Uani 0.758(3) 1 d DG U P A 1
C28 C 0.9726(3) 0.83651(12) 0.3946(2) 0.0450(19) Uani 0.758(3) 1 d DG U P A 1
C29 C 0.9199(3) 0.89697(12) 0.3875(2) 0.047(2) Uani 0.758(3) 1 d DG U P A 1
C30 C 0.7796(3) 0.90621(11) 0.36468(19) 0.0452(19) Uani 0.758(3) 1 d DG U P A 1
C31 C 0.7128(3) 0.94882(10) 0.4420(2) 0.0412(19) Uani 0.758(3) 1 d DG U P A 1
C32 C 0.7859(3) 0.98330(8) 0.5357(3) 0.0461(19) Uani 0.758(3) 1 d DG U P A 1
C33 C 0.9264(3) 0.97579(9) 0.5621(3) 0.051(2) Uani 0.758(3) 1 d DG U P A 1
C34 C 0.9932(3) 0.93407(11) 0.4867(2) 0.0504(19) Uani 0.758(3) 1 d DG U P A 1
C35 C 1.1000(2) 0.89761(12) 0.5568(3) 0.0471(19) Uani 0.758(3) 1 d DG U P A 1
C36 C 1.13490(19) 0.90482(12) 0.6865(3) 0.047(2) Uani 0.758(3) 1 d DG U P A 1
C37 C 1.0687(2) 0.94710(11) 0.7667(3) 0.054(2) Uani 0.758(3) 1 d DG U P A 1
C38 C 0.9691(2) 0.98155(9) 0.7059(3) 0.053(2) Uani 0.758(3) 1 d DG U P A 1
C39 C 0.8468(3) 0.99316(8) 0.7647(3) 0.049(2) Uani 0.758(3) 1 d DG U P A 1
C40 C 0.8310(3) 0.96893(10) 0.8864(2) 0.054(2) Uani 0.758(3) 1 d DG U P A 1
C41 C 0.6979(2) 0.94634(11) 0.9018(2) 0.053(2) Uani 0.758(3) 1 d DG U P A 1
C42 C 0.5953(2) 0.94527(10) 0.8093(3) 0.047(2) Uani 0.758(3) 1 d DG U P A 1
C43 C 0.6146(2) 0.97079(9) 0.6787(3) 0.047(2) Uani 0.758(3) 1 d DG U P A 1
C44 C 0.7361(3) 0.99434(8) 0.6618(3) 0.046(2) Uani 0.758(3) 1 d DG U P A 1
C45 C 0.5388(2) 0.93463(10) 0.5793(3) 0.051(2) Uani 0.758(3) 1 d DG U P A 1
C46 C 0.5897(2) 0.92438(11) 0.4628(2) 0.046(2) Uani 0.758(3) 1 d DG U P A 1
C47 C 0.47305(18) 0.88673(12) 0.6435(3) 0.050(2) Uani 0.758(3) 1 d DG U P A 1
C48 C 0.46304(18) 0.83010(12) 0.5920(3) 0.047(2) Uani 0.758(3) 1 d DG U P A 1
C49 C 0.51068(19) 0.89273(12) 0.7876(3) 0.048(2) Uani 0.758(3) 1 d DG U P A 1
C50 C 0.5330(2) 0.84320(12) 0.8640(3) 0.0439(18) Uani 0.758(3) 1 d DG U P A 1
C51 C 0.8868(3) 0.68736(8) 0.7039(3) 0.0433(19) Uani 0.758(3) 1 d DG U P A 1
C52 C 1.0068(3) 0.70935(9) 0.6922(3) 0.0460(19) Uani 0.758(3) 1 d DG U P A 1
C53 C 1.0855(2) 0.74592(11) 0.7881(3) 0.052(2) Uani 0.758(3) 1 d DG U P A 1
C54 C 1.0362(2) 0.75999(12) 0.9067(2) 0.051(2) Uani 0.758(3) 1 d DG U P A 1
C55 C 0.9302(3) 0.73511(10) 0.4643(2) 0.044(2) Uani 0.758(3) 1 d DG U P A 1
C56 C 1.0308(3) 0.73670(10) 0.5616(3) 0.045(2) Uani 0.758(3) 1 d DG U P A 1
C57 C 1.1171(2) 0.78986(12) 0.5800(3) 0.0442(19) Uani 0.758(3) 1 d DG U P A 1
C58 C 1.0913(2) 0.83851(12) 0.5034(2) 0.0439(18) Uani 0.758(3) 1 d DG U P A 1
C59 C 1.15249(19) 0.79451(12) 0.7230(3) 0.048(2) Uani 0.758(3) 1 d DG U P A 1
C60 C 1.16217(17) 0.85071(13) 0.7767(3) 0.048(2) Uani 0.758(3) 1 d DG U P A 1
C1A C 0.8494(9) 0.9222(4) 0.9828(7) 0.051(3) Uani 0.242(3) 1 d D U P A 2
C2A C 0.9471(9) 0.9489(4) 0.9123(8) 0.052(3) Uani 0.242(3) 1 d DG U P A 2
C3A C 1.0632(8) 0.9172(4) 0.8865(9) 0.052(3) Uani 0.242(3) 1 d DG U P A 2
C4A C 1.0811(7) 0.8587(4) 0.9361(8) 0.051(3) Uani 0.242(3) 1 d DG U P A 2
C5A C 0.9792(8) 0.8304(4) 1.0114(7) 0.049(3) Uani 0.242(3) 1 d DG U P A 2
C6A C 0.8711(9) 0.8629(4) 1.0327(6) 0.048(3) Uani 0.242(3) 1 d DG U P A 2
C7A C 0.7410(9) 0.8351(4) 1.0171(6) 0.047(3) Uani 0.242(3) 1 d DG U P A 2
C8A C 0.7432(9) 0.7797(4) 0.9877(7) 0.048(3) Uani 0.242(3) 1 d DG U P A 2
C9A C 0.8538(9) 0.7402(4) 0.9519(7) 0.048(3) Uani 0.242(3) 1 d DG U P A 2
C10A C 0.9773(8) 0.7709(4) 0.9672(7) 0.050(2) Uani 0.242(3) 1 d DG U P A 2
C11A C 1.0680(8) 0.7569(4) 0.8676(8) 0.051(3) Uani 0.242(3) 1 d DG U P A 2
C12A C 1.0296(8) 0.7219(3) 0.7562(9) 0.049(3) Uani 0.242(3) 1 d DG U P A 2
C13A C 0.9041(9) 0.6946(3) 0.7499(9) 0.045(3) Uani 0.242(3) 1 d DG U P A 2
C14A C 0.8164(9) 0.7015(3) 0.8460(9) 0.044(3) Uani 0.242(3) 1 d DG U P A 2
C15A C 0.6706(9) 0.7113(3) 0.8072(9) 0.045(3) Uani 0.242(3) 1 d DG U P A 2
C16A C 0.6172(9) 0.7082(3) 0.6771(9) 0.047(3) Uani 0.242(3) 1 d DG U P A 2
C17A C 0.7076(9) 0.7009(3) 0.5757(9) 0.046(3) Uani 0.242(3) 1 d DG U P A 2
C18A C 0.8441(9) 0.6924(3) 0.6116(9) 0.046(3) Uani 0.242(3) 1 d DG U P A 2
C19A C 0.9459(9) 0.7201(3) 0.5349(9) 0.047(3) Uani 0.242(3) 1 d DG U P A 2
C20A C 0.9044(9) 0.7533(4) 0.4265(7) 0.046(3) Uani 0.242(3) 1 d DG U P A 2
C21A C 0.7630(9) 0.7610(4) 0.3876(7) 0.046(3) Uani 0.242(3) 1 d DG U P A 2
C22A C 0.6698(9) 0.7339(3) 0.4591(8) 0.046(3) Uani 0.242(3) 1 d DG U P A 2
C23A C 0.5478(7) 0.7689(4) 0.4849(8) 0.046(3) Uani 0.242(3) 1 d DG U P A 2
C24A C 0.5318(7) 0.8258(4) 0.4339(7) 0.049(3) Uani 0.242(3) 1 d DG U P A 2
C25A C 0.6347(8) 0.8511(4) 0.3683(6) 0.047(3) Uani 0.242(3) 1 d DG U P A 2
C26A C 0.7406(9) 0.8201(4) 0.3409(6) 0.046(3) Uani 0.242(3) 1 d DG U P A 2
C27A C 0.8725(9) 0.8489(4) 0.3598(6) 0.046(2) Uani 0.242(3) 1 d DG U P A 2
C28A C 0.8726(9) 0.9051(4) 0.3874(7) 0.048(3) Uani 0.242(3) 1 d DG U P A 2
C29A C 0.7633(9) 0.9436(4) 0.4170(8) 0.047(3) Uani 0.242(3) 1 d DG U P A 2
C30A C 0.6361(8) 0.9161(4) 0.4128(7) 0.048(3) Uani 0.242(3) 1 d DG U P A 2
C31A C 0.5432(8) 0.9250(4) 0.5101(8) 0.049(3) Uani 0.242(3) 1 d DG U P A 2
C32A C 0.5804(8) 0.9631(3) 0.6132(9) 0.051(3) Uani 0.242(3) 1 d DG U P A 2
C33A C 0.7091(9) 0.9894(3) 0.6253(9) 0.048(3) Uani 0.242(3) 1 d DG U P A 2
C34A C 0.7998(9) 0.9822(3) 0.5286(9) 0.047(3) Uani 0.242(3) 1 d DG U P A 2
C35A C 0.9439(9) 0.9722(3) 0.5642(9) 0.050(3) Uani 0.242(3) 1 d DG U P A 2
C36A C 0.9891(9) 0.9763(3) 0.6927(10) 0.052(3) Uani 0.242(3) 1 d DG U P A 2
C37A C 0.8994(9) 0.9833(3) 0.7948(9) 0.053(3) Uani 0.242(3) 1 d DG U P A 2
C38A C 0.7648(9) 0.9898(3) 0.7669(9) 0.051(3) Uani 0.242(3) 1 d DG U P A 2
C39A C 0.6600(9) 0.9642(3) 0.8359(9) 0.051(3) Uani 0.242(3) 1 d DG U P A 2
C40A C 0.7100(9) 0.9300(4) 0.9433(8) 0.050(3) Uani 0.242(3) 1 d DG U P A 2
C41A C 0.6310(8) 0.8764(4) 0.9549(7) 0.046(3) Uani 0.242(3) 1 d DG U P A 2
C42A C 0.5334(7) 0.8550(4) 0.8712(8) 0.046(3) Uani 0.242(3) 1 d DG U P A 2
C43A C 0.4865(7) 0.8910(4) 0.7529(9) 0.048(3) Uani 0.242(3) 1 d DG U P A 2
C44A C 0.5512(8) 0.9437(4) 0.7429(9) 0.048(3) Uani 0.242(3) 1 d DG U P A 2
C45A C 0.4525(6) 0.8513(4) 0.6430(9) 0.050(3) Uani 0.242(3) 1 d DG U P A 2
C46A C 0.4762(6) 0.8715(4) 0.5214(8) 0.050(2) Uani 0.242(3) 1 d DG U P A 2
C47A C 0.4691(6) 0.7914(4) 0.6979(9) 0.048(3) Uani 0.242(3) 1 d DG U P A 2
C48A C 0.5185(7) 0.7508(4) 0.6152(9) 0.049(3) Uani 0.242(3) 1 d DG U P A 2
C49A C 0.5228(7) 0.7918(4) 0.8394(8) 0.045(3) Uani 0.242(3) 1 d DG U P A 2
C50A C 0.6212(8) 0.7539(4) 0.8910(8) 0.047(3) Uani 0.242(3) 1 d DG U P A 2
C51A C 1.0603(8) 0.7386(4) 0.6295(9) 0.047(3) Uani 0.242(3) 1 d DG U P A 2
C52A C 1.1261(7) 0.7892(4) 0.6239(9) 0.046(3) Uani 0.242(3) 1 d DG U P A 2
C53A C 1.1629(6) 0.8308(4) 0.7292(9) 0.049(3) Uani 0.242(3) 1 d DG U P A 2
C54A C 1.1280(6) 0.8157(4) 0.8534(8) 0.051(2) Uani 0.242(3) 1 d DG U P A 2
C55A C 0.9817(8) 0.8060(4) 0.4175(7) 0.044(3) Uani 0.242(3) 1 d DG U P A 2
C56A C 1.0809(7) 0.8266(4) 0.5036(8) 0.046(3) Uani 0.242(3) 1 d DG U P A 2
C57A C 1.0893(7) 0.8905(4) 0.5362(9) 0.047(3) Uani 0.242(3) 1 d DG U P A 2
C58A C 0.9922(8) 0.9276(4) 0.4812(9) 0.049(3) Uani 0.242(3) 1 d DG U P A 2
C59A C 1.1442(6) 0.8919(4) 0.6757(9) 0.048(3) Uani 0.242(3) 1 d DG U P A 2
C60A C 1.0937(7) 0.9325(4) 0.7576(9) 0.052(3) Uani 0.242(3) 1 d DG U P A 2

loop_
_atom_site_aniso_label
_atom_site_aniso_U_11
_atom_site_aniso_U_22
_atom_site_aniso_U_33
_atom_site_aniso_U_23
_atom_site_aniso_U_13
_atom_site_aniso_U_12
P1 0.0169(6) 0.0163(7) 0.0184(7) 0.0004(6) 0.0028(5) 0.0002(6)
O1 0.024(2) 0.016(2) 0.027(2) 0.0021(17) 0.0086(18) 0.0004(16)
O2 0.024(2) 0.023(2) 0.018(2) -0.0032(18) -0.0010(17) -0.0027(17)
O3 0.026(2) 0.027(2) 0.019(2) -0.0041(19) 0.0073(18) -0.0058(19)
O4 0.018(2) 0.028(2) 0.027(2) 0.0032(19) -0.0017(17) 0.0045(18)
C61 0.021(3) 0.015(3) 0.019(3) 0.000(2) 0.004(2) 0.001(2)
C62 0.018(3) 0.015(3) 0.021(3) 0.002(2) 0.003(2) 0.002(2)
C63 0.020(3) 0.022(3) 0.027(3) 0.001(3) 0.007(2) 0.005(2)
C64 0.030(3) 0.025(3) 0.030(4) -0.003(3) 0.015(3) 0.006(3)
C65 0.036(3) 0.019(3) 0.014(3) -0.003(2) -0.001(2) 0.001(3)
C66 0.021(3) 0.018(3) 0.021(3) -0.002(2) 0.002(2) 0.000(2)
C67 0.016(3) 0.019(3) 0.025(3) -0.002(3) 0.003(2) -0.001(2)
C68 0.017(3) 0.018(3) 0.021(3) -0.005(2) 0.001(2) -0.002(2)
C69 0.017(3) 0.020(3) 0.032(3) -0.006(3) -0.009(2) -0.001(2)
C70 0.019(3) 0.029(4) 0.051(5) -0.005(3) 0.003(3) 0.003(3)
C71 0.023(3) 0.030(4) 0.038(4) -0.008(3) 0.007(3) 0.002(3)
C72 0.021(3) 0.021(3) 0.023(3) -0.001(3) 0.004(2) -0.002(2)
C73 0.024(3) 0.024(3) 0.020(3) 0.009(3) 0.000(2) -0.001(3)
C74 0.042(4) 0.026(3) 0.011(3) 0.000(3) -0.003(3) -0.006(3)
C75 0.040(4) 0.029(4) 0.024(4) 0.004(3) -0.014(3) -0.003(3)
C76 0.028(3) 0.025(3) 0.023(3) 0.001(3) -0.010(3) 0.000(3)
C77 0.024(3) 0.021(3) 0.022(3) 0.009(3) -0.006(2) 0.004(2)
C78 0.026(3) 0.015(3) 0.015(3) 0.000(2) -0.001(2) 0.000(2)
Cl1 0.0493(11) 0.0315(9) 0.0464(11) 0.0000(8) -0.0177(8) 0.0014(8)
C79 0.037(4) 0.024(3) 0.025(3) -0.001(3) -0.013(3) -0.001(3)
C80 0.032(4) 0.041(4) 0.042(4) -0.006(4) 0.009(3) -0.007(3)
C81 0.046(4) 0.030(4) 0.031(4) 0.003(3) -0.003(3) -0.013(3)
C82 0.038(4) 0.029(4) 0.048(5) -0.011(3) -0.003(3) -0.005(3)
C83 0.039(4) 0.056(5) 0.043(5) -0.025(4) 0.013(4) -0.006(4)
C84 0.049(4) 0.047(5) 0.022(4) -0.003(3) 0.011(3) -0.020(4)
C1 0.060(4) 0.056(4) 0.038(4) -0.028(4) -0.013(4) -0.011(4)
C2 0.044(4) 0.063(4) 0.043(4) -0.018(4) -0.013(3) -0.022(4)
C3 0.032(4) 0.074(4) 0.039(4) -0.006(4) -0.012(3) -0.006(4)
C4 0.039(4) 0.070(4) 0.033(4) 0.005(4) -0.016(3) 0.008(4)
C5 0.049(4) 0.073(4) 0.021(3) 0.007(4) -0.006(3) 0.005(4)
C6 0.054(4) 0.068(5) 0.024(4) -0.011(4) -0.003(3) 0.001(4)
C7 0.056(4) 0.066(4) 0.035(4) -0.008(4) 0.007(3) 0.006(4)
C8 0.051(4) 0.064(4) 0.039(4) 0.004(4) 0.026(3) 0.006(4)
C9 0.051(4) 0.063(4) 0.038(4) 0.017(4) 0.022(3) 0.000(4)
C10 0.056(4) 0.061(4) 0.029(4) 0.022(3) 0.008(3) 0.006(4)
C11 0.044(4) 0.050(4) 0.037(4) 0.027(3) 0.005(3) 0.014(4)
C12 0.052(4) 0.030(3) 0.046(4) 0.020(3) 0.014(3) 0.011(3)
C13 0.049(4) 0.033(3) 0.059(4) 0.016(3) 0.015(3) -0.011(3)
C14 0.042(3) 0.050(4) 0.055(4) 0.016(3) 0.025(3) -0.009(3)
C15 0.027(3) 0.052(4) 0.059(4) -0.001(4) 0.023(3) -0.009(3)
C16 0.020(3) 0.054(4) 0.067(4) -0.019(4) 0.015(3) -0.011(3)
C17 0.035(4) 0.042(4) 0.067(4) -0.011(4) -0.001(4) -0.015(3)
C18 0.046(4) 0.027(4) 0.071(4) 0.000(4) 0.007(4) -0.015(3)
C19 0.049(4) 0.021(4) 0.061(4) -0.009(4) 0.003(4) 0.000(4)
C20 0.057(4) 0.032(3) 0.050(4) -0.021(3) -0.003(3) 0.005(3)
C21 0.052(4) 0.044(4) 0.042(4) -0.020(4) -0.018(4) -0.001(4)
C22 0.035(4) 0.053(4) 0.047(4) -0.016(4) -0.011(3) -0.018(3)
C23 0.029(3) 0.069(4) 0.045(4) -0.010(4) -0.013(3) -0.004(4)
C24 0.039(4) 0.058(4) 0.035(4) -0.002(4) -0.012(3) 0.010(3)
C25 0.044(4) 0.061(5) 0.024(4) 0.001(4) -0.008(4) 0.006(4)
C26 0.050(4) 0.055(4) 0.032(4) -0.012(4) -0.003(3) 0.001(4)
C27 0.051(4) 0.058(4) 0.034(4) -0.012(4) 0.010(3) 0.005(4)
C28 0.048(4) 0.059(4) 0.032(4) 0.001(4) 0.019(3) 0.008(4)
C29 0.051(4) 0.055(4) 0.037(4) 0.017(4) 0.017(3) -0.001(4)
C30 0.054(4) 0.050(4) 0.031(4) 0.013(3) 0.002(3) 0.008(4)
C31 0.044(4) 0.037(4) 0.042(4) 0.021(3) 0.001(3) 0.012(3)
C32 0.056(4) 0.029(3) 0.053(4) 0.018(3) 0.002(4) 0.003(3)
C33 0.053(4) 0.038(4) 0.061(4) 0.012(3) 0.004(4) -0.016(3)
C34 0.050(4) 0.050(4) 0.053(4) 0.016(3) 0.013(3) -0.016(3)
C35 0.034(3) 0.057(4) 0.053(4) 0.000(4) 0.018(3) -0.018(3)
C36 0.027(3) 0.057(4) 0.059(4) -0.015(4) 0.008(3) -0.023(3)
C37 0.041(4) 0.053(4) 0.064(4) -0.013(4) -0.005(4) -0.021(4)
C38 0.053(4) 0.035(4) 0.070(4) -0.003(4) -0.003(4) -0.018(4)
C39 0.056(4) 0.024(4) 0.063(5) -0.013(4) -0.006(4) -0.008(4)
C40 0.067(4) 0.043(4) 0.049(4) -0.024(3) -0.005(4) -0.003(4)
C41 0.066(4) 0.048(4) 0.045(4) -0.013(4) 0.010(4) 0.017(4)
C42 0.041(4) 0.045(4) 0.056(4) -0.009(4) 0.014(4) 0.022(3)
C43 0.048(4) 0.036(4) 0.057(4) -0.002(4) 0.001(4) 0.023(3)
C44 0.059(4) 0.022(3) 0.056(4) 0.000(4) -0.004(4) 0.008(3)
C45 0.041(4) 0.048(4) 0.059(4) 0.000(4) -0.008(4) 0.021(3)
C46 0.040(4) 0.051(4) 0.045(4) 0.016(4) -0.005(4) 0.022(4)
C47 0.026(3) 0.059(4) 0.066(4) -0.001(4) 0.006(4) 0.009(4)
C48 0.016(3) 0.068(5) 0.057(4) -0.009(4) 0.002(3) 0.000(3)
C49 0.030(3) 0.056(4) 0.059(4) -0.007(4) 0.014(3) 0.016(3)
C50 0.031(3) 0.055(4) 0.052(4) -0.005(3) 0.029(3) 0.002(3)
C51 0.057(4) 0.024(3) 0.049(4) 0.006(3) 0.010(4) 0.015(3)
C52 0.047(4) 0.038(4) 0.052(4) 0.002(4) 0.003(4) 0.024(3)
C53 0.041(4) 0.056(4) 0.055(4) 0.003(4) -0.007(4) 0.025(4)
C54 0.042(4) 0.067(4) 0.041(4) 0.015(4) -0.009(4) 0.020(4)
C55 0.055(4) 0.040(4) 0.040(4) -0.012(4) 0.014(4) 0.018(4)
C56 0.043(4) 0.046(4) 0.049(4) -0.008(4) 0.014(4) 0.017(3)
C57 0.029(3) 0.059(4) 0.047(4) -0.005(4) 0.012(3) 0.012(3)
C58 0.034(3) 0.058(4) 0.043(4) -0.007(3) 0.023(3) -0.007(3)
C59 0.025(3) 0.063(4) 0.054(4) 0.003(4) -0.003(3) 0.014(4)
C60 0.019(3) 0.072(5) 0.052(4) -0.012(4) -0.003(3) -0.005(4)
C1A 0.058(5) 0.057(5) 0.036(5) -0.018(5) -0.001(5) -0.003(5)
C2A 0.057(5) 0.052(5) 0.044(5) -0.021(5) -0.010(5) -0.014(5)
C3A 0.044(4) 0.062(5) 0.045(5) -0.016(4) -0.011(4) -0.016(4)
C4A 0.039(5) 0.070(5) 0.039(5) -0.006(5) -0.016(5) -0.004(5)
C5A 0.047(5) 0.068(5) 0.028(5) 0.002(5) -0.011(5) 0.003(5)
C6A 0.052(5) 0.065(5) 0.027(5) -0.005(5) 0.000(5) 0.001(5)
C7A 0.049(5) 0.063(5) 0.032(5) 0.006(5) 0.017(4) 0.000(5)
C8A 0.050(5) 0.059(5) 0.040(5) 0.018(5) 0.017(5) -0.002(5)
C9A 0.053(5) 0.052(5) 0.040(5) 0.021(5) 0.007(5) 0.007(5)
C10A 0.048(4) 0.063(5) 0.035(4) 0.014(4) -0.005(4) 0.011(4)
C11A 0.042(5) 0.064(5) 0.043(5) 0.008(5) -0.008(5) 0.021(5)
C12A 0.048(5) 0.044(5) 0.053(5) 0.004(5) 0.000(5) 0.021(5)
C13A 0.053(5) 0.032(5) 0.050(5) 0.010(5) 0.007(5) 0.016(5)
C14A 0.051(5) 0.036(5) 0.047(5) 0.020(5) 0.012(5) 0.007(5)
C15A 0.045(5) 0.036(4) 0.056(5) 0.013(4) 0.016(4) -0.008(4)
C16A 0.044(5) 0.034(5) 0.062(5) 0.002(5) 0.005(5) -0.015(5)
C17A 0.052(5) 0.029(5) 0.056(5) -0.010(5) -0.001(5) -0.006(5)
C18A 0.054(5) 0.029(5) 0.054(5) -0.006(5) 0.002(5) 0.008(5)
C19A 0.050(5) 0.042(5) 0.049(5) -0.010(5) 0.007(5) 0.015(4)
C20A 0.052(5) 0.046(5) 0.040(5) -0.015(5) 0.008(5) 0.007(5)
C21A 0.050(5) 0.047(5) 0.038(5) -0.015(5) -0.001(5) 0.000(5)
C22A 0.048(5) 0.041(5) 0.044(5) -0.018(5) -0.007(5) -0.008(5)
C23A 0.034(5) 0.052(5) 0.049(5) -0.013(5) -0.005(5) -0.013(5)
C24A 0.036(5) 0.062(5) 0.045(5) -0.006(5) -0.012(5) -0.003(5)
C25A 0.043(6) 0.059(6) 0.036(5) -0.001(5) -0.010(5) 0.005(5)
C26A 0.049(5) 0.055(6) 0.032(5) -0.005(5) -0.003(5) 0.001(5)
C27A 0.049(4) 0.057(4) 0.033(4) 0.001(4) 0.010(4) -0.001(4)
C28A 0.052(5) 0.053(5) 0.040(5) 0.015(5) 0.011(5) -0.006(5)
C29A 0.054(5) 0.042(5) 0.044(5) 0.018(5) 0.002(5) 0.006(5)
C30A 0.048(5) 0.052(5) 0.042(5) 0.011(5) -0.004(5) 0.012(5)
C31A 0.041(5) 0.053(5) 0.051(6) 0.008(5) -0.005(5) 0.022(5)
C32A 0.047(5) 0.043(5) 0.060(6) 0.001(5) -0.003(5) 0.018(5)
C33A 0.055(5) 0.031(5) 0.056(5) 0.007(5) -0.001(5) 0.012(5)
C34A 0.054(5) 0.032(4) 0.053(5) 0.015(4) 0.001(4) 0.001(4)
C35A 0.052(5) 0.039(4) 0.059(5) 0.011(4) 0.004(4) -0.012(4)
C36A 0.050(5) 0.041(5) 0.062(5) -0.001(5) -0.002(5) -0.020(5)
C37A 0.059(5) 0.037(5) 0.059(5) -0.011(5) -0.004(5) -0.012(5)
C38A 0.060(5) 0.033(5) 0.058(5) -0.008(5) -0.002(5) 0.003(5)
C39A 0.053(5) 0.045(5) 0.054(5) -0.010(5) 0.005(5) 0.017(5)
C40A 0.057(5) 0.052(5) 0.042(5) -0.014(5) 0.007(5) 0.008(5)
C41A 0.046(5) 0.057(5) 0.040(5) -0.007(5) 0.021(5) 0.003(5)
C42A 0.034(4) 0.056(5) 0.052(5) -0.005(4) 0.024(4) 0.005(4)
C43A 0.032(4) 0.055(5) 0.059(5) -0.006(5) 0.014(4) 0.013(4)
C44A 0.040(5) 0.047(5) 0.057(5) -0.005(5) 0.008(5) 0.020(4)
C45A 0.026(5) 0.061(6) 0.063(6) -0.008(5) 0.004(5) 0.006(5)
C46A 0.031(4) 0.061(5) 0.055(5) -0.003(4) -0.007(4) 0.009(4)
C47A 0.025(5) 0.059(5) 0.062(5) -0.008(5) 0.011(5) -0.006(5)
C48A 0.034(5) 0.052(5) 0.060(5) -0.011(5) 0.003(5) -0.013(5)
C49A 0.030(4) 0.054(5) 0.056(5) -0.003(4) 0.022(4) -0.006(4)
C50A 0.042(4) 0.050(5) 0.052(5) 0.012(4) 0.022(4) -0.008(4)
C51A 0.041(5) 0.049(5) 0.051(5) -0.003(5) 0.008(5) 0.020(4)
C52A 0.031(4) 0.058(5) 0.050(5) -0.005(5) 0.011(4) 0.009(4)
C53A 0.025(5) 0.066(6) 0.054(6) -0.008(5) -0.002(5) 0.003(5)
C54A 0.034(4) 0.070(5) 0.046(4) -0.001(4) -0.010(4) 0.007(4)
C55A 0.044(5) 0.055(5) 0.035(5) -0.009(5) 0.018(5) -0.002(5)
C56A 0.037(4) 0.058(5) 0.045(5) -0.005(4) 0.018(4) -0.002(4)
C57A 0.036(4) 0.057(5) 0.052(5) -0.001(4) 0.015(4) -0.015(4)
C58A 0.048(4) 0.050(5) 0.052(5) 0.012(4) 0.013(4) -0.013(4)
C59A 0.028(5) 0.061(5) 0.056(5) -0.009(5) 0.005(5) -0.014(5)
C60A 0.040(5) 0.057(5) 0.057(5) -0.012(5) -0.003(5) -0.019(5)

loop_
_atom_type_symbol
_atom_type_description
_atom_type_scat_dispersion_real
_atom_type_scat_dispersion_imag
_atom_type_scat_source
C C 0.0137 0.0067 'International Tables Vol C Tables 4.2.6.8 and 6.1.1.4'
H H 0.0000 0.0000 'International Tables Vol C Tables 4.2.6.8 and 6.1.1.4'
Cl Cl 0.3281 0.5435 'International Tables Vol C Tables 4.2.6.8 and 6.1.1.4'
O O 0.0389 0.0241 'International Tables Vol C Tables 4.2.6.8 and 6.1.1.4'
P P 0.2543 0.3332 'International Tables Vol C Tables 4.2.6.8 and 6.1.1.4'

loop_
_geom_angle_atom_site_label_1
_geom_angle_atom_site_label_2
_geom_angle_atom_site_label_3
_geom_angle
_geom_angle_site_symmetry_1
_geom_angle_site_symmetry_3
O1 P1 C61 119.4(3) . .
O1 P1 C67 119.0(3) . .
O1 P1 C78 119.1(3) . .
C61 P1 C67 98.1(3) . .
C61 P1 C78 98.4(3) . .
C67 P1 C78 98.3(3) . .
C66 O2 C68 119.9(5) . .
C73 O3 C72 118.8(4) . .
C77 O4 C62 119.7(4) . .
C62 C61 P1 120.0(5) . .
C62 C61 C66 119.6(5) . .
C66 C61 P1 120.1(4) . .
O4 C62 C61 120.2(5) . .
C63 C62 O4 120.1(5) . .
C63 C62 C61 119.6(6) . .
C62 C63 H63 120.6 . .
C62 C63 C64 118.7(5) . .
C64 C63 H63 120.6 . .
C63 C64 H64 118.6 . .
C65 C64 C63 122.8(6) . .
C65 C64 H64 118.6 . .
C64 C65 H65 120.8 . .
C64 C65 C66 118.5(6) . .
C66 C65 H65 120.8 . .
O2 C66 C61 120.2(5) . .
C65 C66 O2 120.1(5) . .
C65 C66 C61 119.7(5) . .
C68 C67 P1 119.6(4) . .
C68 C67 C72 121.5(5) . .
C72 C67 P1 118.7(5) . .
C67 C68 O2 121.1(5) . .
C67 C68 C69 119.8(6) . .
C69 C68 O2 119.0(6) . .
C68 C69 H69 121.5 . .
C70 C69 C68 116.9(6) . .
C70 C69 H69 121.5 . .
C69 C70 H70 118.1 . .
C71 C70 C69 123.9(6) . .
C71 C70 H70 118.1 . .
C70 C71 H71 120.7 . .
C70 C71 C72 118.7(6) . .
C72 C71 H71 120.7 . .
C67 C72 O3 121.8(5) . .
C71 C72 O3 120.0(5) . .
C71 C72 C67 118.2(6) . .
O3 C73 C74 119.0(6) . .
O3 C73 C78 122.2(6) . .
C78 C73 C74 118.7(5) . .
C73 C74 H74 121.5 . .
C73 C74 C75 116.9(6) . .
C75 C74 H74 121.5 . .
C74 C75 H75 118.1 . .
C76 C75 C74 123.7(6) . .
C76 C75 H75 118.1 . .
C75 C76 H76 120.9 . .
C75 C76 C77 118.2(6) . .
C77 C76 H76 120.9 . .
C76 C77 O4 119.2(6) . .
C78 C77 O4 121.8(6) . .
C78 C77 C76 118.9(6) . .
C73 C78 P1 118.6(4) . .
C77 C78 P1 118.8(5) . .
C77 C78 C73 122.5(6) . .
C80 C79 Cl1 119.6(6) . .
C80 C79 C84 120.9(7) . .
C84 C79 Cl1 119.4(6) . .
C79 C80 H80 120.5 . .
C79 C80 C81 119.0(7) . .
C81 C80 H80 120.5 . .
C80 C81 H81 119.7 . .
C82 C81 C80 120.7(7) . .
C82 C81 H81 119.7 . .
C81 C82 H82 120.0 . .
C81 C82 C83 120.1(8) . .
C83 C82 H82 120.0 . .
C82 C83 H83 119.8 . .
C84 C83 C82 120.3(7) . .
C84 C83 H83 119.8 . .
C79 C84 H84 120.5 . .
C83 C84 C79 119.0(7) . .
C83 C84 H84 120.5 . .
C2 C1 C6 118.9 . .
C2 C1 C40 119.0 . .
C40 C1 C6 111.0 . .
C1 C2 C3 121.6 . .
C1 C2 C37 120.7 . .
C3 C2 C37 106.9 . .
C2 C3 C60 111.1 . .
C4 C3 C2 119.1 . .
C4 C3 C60 117.6 . .
C3 C4 C5 118.7 . .
C54 C4 C3 121.8 . .
C54 C4 C5 106.2 . .
C6 C5 C4 120.5 . .
C6 C5 C10 122.0 . .
C10 C5 C4 105.8 . .
C1 C6 C7 104.7 . .
C5 C6 C1 121.2 . .
C5 C6 C7 120.8 . .
C6 C7 C41 111.7 . .
C8 C7 C6 118.0 . .
C8 C7 C41 120.1 . .
C7 C8 C9 125.0 . .
C7 C8 C50 120.4 . .
C9 C8 C50 100.8 . .
C10 C9 C8 114.6 . .
C14 C9 C8 113.3 . .
C14 C9 C10 119.7 . .
C5 C10 C11 113.1 . .
C9 C10 C5 119.4 . .
C9 C10 C11 115.8 . .
C12 C11 C10 124.2 . .
C12 C11 C54 122.6 . .
C54 C11 C10 101.0 . .
C11 C12 C51 120.5 . .
C13 C12 C11 116.4 . .
C13 C12 C51 110.9 . .
C12 C13 C14 121.6 . .
C12 C13 C18 106.7 . .
C14 C13 C18 120.4 . .
C9 C14 C15 107.4 . .
C13 C14 C9 122.2 . .
C13 C14 C15 118.4 . .
C16 C15 C14 119.4 . .
C16 C15 C50 119.4 . .
C50 C15 C14 109.7 . .
C15 C16 C17 122.9 . .
C15 C16 C48 119.9 . .
C48 C16 C17 105.4 . .
C18 C17 C16 117.4 . .
C18 C17 C22 117.2 . .
C22 C17 C16 113.6 . .
C13 C18 C19 109.2 . .
C17 C18 C13 121.4 . .
C17 C18 C19 116.5 . .
C20 C19 C18 125.2 . .
C20 C19 C51 118.5 . .
C51 C19 C18 103.2 . .
C19 C20 C21 117.1 . .
C19 C20 C55 119.1 . .
C55 C20 C21 112.3 . .
C22 C21 C20 117.7 . .
C22 C21 C26 122.2 . .
C26 C21 C20 109.5 . .
C17 C22 C23 103.4 . .
C21 C22 C17 126.1 . .
C21 C22 C23 117.9 . .
C24 C23 C22 117.8 . .
C24 C23 C48 120.4 . .
C48 C23 C22 110.0 . .
C23 C24 C25 119.7 . .
C23 C24 C46 120.0 . .
C25 C24 C46 109.1 . .
C24 C25 C30 104.4 . .
C26 C25 C24 124.5 . .
C26 C25 C30 119.9 . .
C21 C26 C27 105.7 . .
C25 C26 C21 118.0 . .
C25 C26 C27 122.6 . .
C26 C27 C55 110.3 . .
C28 C27 C26 118.3 . .
C28 C27 C55 119.8 . .
C27 C28 C29 124.0 . .
C27 C28 C58 120.7 . .
C29 C28 C58 104.8 . .
C30 C29 C28 119.6 . .
C30 C29 C34 116.4 . .
C34 C29 C28 110.7 . .
C29 C30 C25 115.5 . .
C29 C30 C31 121.4 . .
C31 C30 C25 109.5 . .
C32 C31 C30 120.4 . .
C32 C31 C46 121.8 . .
C46 C31 C30 107.3 . .
C31 C32 C33 120.2 . .
C31 C32 C44 120.0 . .
C33 C32 C44 107.0 . .
C32 C33 C34 119.8 . .
C32 C33 C38 110.0 . .
C34 C33 C38 119.4 . .
C29 C34 C35 107.5 . .
C33 C34 C29 121.6 . .
C33 C34 C35 117.8 . .
C36 C35 C34 120.3 . .
C36 C35 C58 119.0 . .
C58 C35 C34 108.9 . .
C35 C36 C37 123.3 . .
C35 C36 C60 120.4 . .
C37 C36 C60 103.9 . .
C2 C37 C36 110.5 . .
C38 C37 C2 118.3 . .
C38 C37 C36 118.3 . .
C37 C38 C33 120.9 . .
C37 C38 C39 121.8 . .
C39 C38 C33 105.4 . .
C40 C39 C38 119.6 . .
C40 C39 C44 120.2 . .
C44 C39 C38 108.7 . .
C1 C40 C41 110.7 . .
C39 C40 C1 120.7 . .
C39 C40 C41 116.1 . .
C40 C41 C7 101.8 . .
C42 C41 C7 120.6 . .
C42 C41 C40 125.5 . .
C41 C42 C43 117.6 . .
C41 C42 C49 121.2 . .
C49 C42 C43 108.3 . .
C44 C43 C42 118.6 . .
C44 C43 C45 122.4 . .
C45 C43 C42 107.4 . .
C39 C44 C32 109.0 . .
C43 C44 C32 117.0 . .
C43 C44 C39 121.9 . .
C43 C45 C47 109.2 . .
C46 C45 C43 119.1 . .
C46 C45 C47 120.1 . .
C31 C46 C24 109.5 . .
C45 C46 C24 118.5 . .
C45 C46 C31 119.8 . .
C45 C47 C49 107.7 . .
C48 C47 C45 121.8 . .
C48 C47 C49 117.5 . .
C23 C48 C16 107.6 . .
C47 C48 C16 120.9 . .
C47 C48 C23 119.2 . .
C42 C49 C47 107.4 . .
C50 C49 C42 121.5 . .
C50 C49 C47 119.9 . .
C15 C50 C8 108.8 . .
C49 C50 C8 116.2 . .
C49 C50 C15 122.3 . .
C12 C51 C19 110.0 . .
C52 C51 C12 116.7 . .
C52 C51 C19 122.5 . .
C51 C52 C53 125.7 . .
C51 C52 C56 118.4 . .
C53 C52 C56 103.6 . .
C52 C53 C59 110.9 . .
C54 C53 C52 119.7 . .
C54 C53 C59 116.6 . .
C4 C54 C11 113.7 . .
C53 C54 C4 121.6 . .
C53 C54 C11 114.4 . .
C20 C55 C27 102.2 . .
C56 C55 C20 124.0 . .
C56 C55 C27 120.2 . .
C55 C56 C52 117.4 . .
C55 C56 C57 119.9 . .
C57 C56 C52 111.7 . .
C58 C57 C56 120.9 . .
C58 C57 C59 121.7 . .
C59 C57 C56 104.7 . .
C35 C58 C28 108.1 . .
C57 C58 C28 118.4 . .
C57 C58 C35 122.1 . .
C57 C59 C53 109.0 . .
C60 C59 C53 120.8 . .
C60 C59 C57 117.4 . .
C3 C60 C36 107.5 . .
C59 C60 C3 121.4 . .
C59 C60 C36 119.4 . .
C2A C1A C6A 119.3 . .
C2A C1A C40A 121.4 . .
C40A C1A C6A 108.5 . .
C1A C2A C3A 121.0 . .
C1A C2A C37A 117.6 . .
C3A C2A C37A 108.1 . .
C2A C3A C60A 108.7 . .
C4A C3A C2A 118.2 . .
C4A C3A C60A 121.6 . .
C3A C4A C5A 121.1 . .
C54A C4A C3A 117.6 . .
C54A C4A C5A 108.5 . .
C6A C5A C4A 117.9 . .
C6A C5A C10A 125.8 . .
C10A C5A C4A 102.9 . .
C1A C6A C7A 105.4 . .
C5A C6A C1A 122.5 . .
C5A C6A C7A 119.1 . .
C6A C7A C41A 112.7 . .
C8A C7A C6A 113.9 . .
C8A C7A C41A 121.8 . .
C7A C8A C9A 131.8 . .
C7A C8A C50A 117.8 . .
C9A C8A C50A 99.8 . .
C10A C9A C8A 110.5 . .
C14A C9A C8A 114.7 . .
C14A C9A C10A 122.6 . .
C5A C10A C11A 115.8 . .
C9A C10A C5A 118.4 . .
C9A C10A C11A 115.3 . .
C12A C11A C10A 123.1 . .
C12A C11A C54A 120.2 . .
C54A C11A C10A 99.9 . .
C11A C12A C51A 121.6 . .
C13A C12A C11A 116.4 . .
C13A C12A C51A 111.6 . .
C12A C13A C14A 124.0 . .
C12A C13A C18A 108.9 . .
C14A C13A C18A 117.2 . .
C9A C14A C15A 106.0 . .
C13A C14A C9A 118.3 . .
C13A C14A C15A 120.7 . .
C16A C15A C14A 120.5 . .
C16A C15A C50A 119.7 . .
C50A C15A C14A 110.3 . .
C15A C16A C17A 119.1 . .
C15A C16A C48A 123.3 . .
C48A C16A C17A 102.3 . .
C18A C17A C16A 120.3 . .
C18A C17A C22A 116.8 . .
C22A C17A C16A 114.1 . .
C13A C18A C19A 105.2 . .
C17A C18A C13A 121.8 . .
C17A C18A C19A 121.3 . .
C20A C19A C18A 119.6 . .
C20A C19A C51A 121.3 . .
C51A C19A C18A 107.6 . .
C19A C20A C21A 119.2 . .
C19A C20A C55A 113.2 . .
C55A C20A C21A 114.1 . .
C22A C21A C20A 120.4 . .
C22A C21A C26A 119.7 . .
C26A C21A C20A 108.4 . .
C17A C22A C23A 105.6 . .
C21A C22A C17A 122.7 . .
C21A C22A C23A 118.4 . .
C24A C23A C22A 118.5 . .
C24A C23A C48A 125.2 . .
C48A C23A C22A 105.7 . .
C23A C24A C25A 119.5 . .
C23A C24A C46A 116.1 . .
C25A C24A C46A 110.4 . .
C24A C25A C30A 103.0 . .
C26A C25A C24A 122.4 . .
C26A C25A C30A 125.7 . .
C21A C26A C27A 105.3 . .
C25A C26A C21A 121.2 . .
C25A C26A C27A 118.4 . .
C26A C27A C55A 111.7 . .
C28A C27A C26A 115.9 . .
C28A C27A C55A 123.5 . .
C27A C28A C29A 130.1 . .
C27A C28A C58A 116.0 . .
C29A C28A C58A 103.2 . .
C30A C29A C28A 115.7 . .
C30A C29A C34A 115.4 . .
C34A C29A C28A 113.3 . .
C29A C30A C25A 113.7 . .
C29A C30A C31A 124.7 . .
C31A C30A C25A 110.5 . .
C32A C31A C30A 118.1 . .
C32A C31A C46A 124.5 . .
C46A C31A C30A 107.1 . .
C31A C32A C33A 119.3 . .
C31A C32A C44A 116.4 . .
C33A C32A C44A 109.1 . .
C32A C33A C34A 122.9 . .
C32A C33A C38A 108.7 . .
C34A C33A C38A 118.4 . .
C29A C34A C35A 104.6 . .
C33A C34A C29A 119.4 . .
C33A C34A C35A 122.5 . .
C36A C35A C34A 116.1 . .
C36A C35A C58A 121.9 . .
C58A C35A C34A 110.7 . .
C35A C36A C37A 122.7 . .
C35A C36A C60A 120.9 . .
C37A C36A C60A 102.1 . .
C2A C37A C36A 111.0 . .
C38A C37A C2A 116.8 . .
C38A C37A C36A 123.0 . .
C37A C38A C33A 117.0 . .
C37A C38A C39A 128.1 . .
C39A C38A C33A 105.1 . .
C40A C39A C38A 112.9 . .
C40A C39A C44A 121.4 . .
C44A C39A C38A 110.1 . .
C1A C40A C41A 113.8 . .
C39A C40A C1A 123.1 . .
C39A C40A C41A 112.1 . .
C40A C41A C7A 99.4 . .
C42A C41A C7A 119.7 . .
C42A C41A C40A 128.5 . .
C41A C42A C43A 117.9 . .
C41A C42A C49A 122.1 . .
C49A C42A C43A 110.1 . .
C44A C43A C42A 115.4 . .
C44A C43A C45A 123.5 . .
C45A C43A C42A 108.4 . .
C39A C44A C32A 106.6 . .
C43A C44A C32A 118.6 . .
C43A C44A C39A 124.2 . .
C43A C45A C47A 105.5 . .
C46A C45A C43A 116.7 . .
C46A C45A C47A 129.0 . .
C31A C46A C24A 108.8 . .
C45A C46A C24A 115.3 . .
C45A C46A C31A 120.0 . .
C45A C47A C49A 112.4 . .
C48A C47A C45A 114.2 . .
C48A C47A C49A 119.1 . .
C23A C48A C16A 112.2 . .
C47A C48A C16A 116.3 . .
C47A C48A C23A 120.1 . .
C42A C49A C47A 103.4 . .
C50A C49A C42A 119.6 . .
C50A C49A C47A 122.4 . .
C15A C50A C8A 108.9 . .
C49A C50A C8A 118.7 . .
C49A C50A C15A 118.8 . .
C12A C51A C19A 106.7 . .
C52A C51A C12A 115.7 . .
C52A C51A C19A 124.8 . .
C51A C52A C53A 127.8 . .
C51A C52A C56A 114.3 . .
C53A C52A C56A 105.6 . .
C52A C53A C59A 108.5 . .
C54A C53A C52A 116.7 . .
C54A C53A C59A 121.7 . .
C4A C54A C11A 112.9 . .
C53A C54A C4A 121.1 . .
C53A C54A C11A 117.4 . .
C20A C55A C27A 100.3 . .
C56A C55A C20A 128.1 . .
C56A C55A C27A 118.8 . .
C55A C56A C52A 118.1 . .
C55A C56A C57A 120.4 . .
C57A C56A C52A 110.8 . .
C58A C57A C56A 119.2 . .
C58A C57A C59A 124.0 . .
C59A C57A C56A 104.2 . .
C35A C58A C28A 107.8 . .
C57A C58A C28A 122.0 . .
C57A C58A C35A 117.6 . .
C57A C59A C53A 110.8 . .
C60A C59A C53A 115.5 . .
C60A C59A C57A 118.8 . .
C3A C60A C36A 110.1 . .
C59A C60A C3A 122.3 . .
C59A C60A C36A 116.6 . .

loop_
_geom_bond_atom_site_label_1
_geom_bond_atom_site_label_2
_geom_bond_distance
_geom_bond_site_symmetry_2
P1 O1 1.476(4) .
P1 C61 1.727(6) .
P1 C67 1.753(6) .
P1 C78 1.760(6) .
O2 C66 1.387(7) .
O2 C68 1.393(7) .
O3 C72 1.399(7) .
O3 C73 1.387(7) .
O4 C62 1.400(7) .
O4 C77 1.398(8) .
C61 C62 1.401(8) .
C61 C66 1.411(8) .
C62 C63 1.376(8) .
C63 H63 0.9500 .
C63 C64 1.397(9) .
C64 H64 0.9500 .
C64 C65 1.371(9) .
C65 H65 0.9500 .
C65 C66 1.387(9) .
C67 C68 1.387(9) .
C67 C72 1.394(9) .
C68 C69 1.389(8) .
C69 H69 0.9500 .
C69 C70 1.388(10) .
C70 H70 0.9500 .
C70 C71 1.373(10) .
C71 H71 0.9500 .
C71 C72 1.389(9) .
C73 C74 1.399(9) .
C73 C78 1.388(8) .
C74 H74 0.9500 .
C74 C75 1.407(10) .
C75 H75 0.9500 .
C75 C76 1.371(10) .
C76 H76 0.9500 .
C76 C77 1.391(9) .
C77 C78 1.377(9) .
Cl1 C79 1.748(7) .
C79 C80 1.367(10) .
C79 C84 1.377(11) .
C80 H80 0.9500 .
C80 C81 1.387(11) .
C81 H81 0.9500 .
C81 C82 1.349(11) .
C82 H82 0.9500 .
C82 C83 1.377(12) .
C83 H83 0.9500 .
C83 C84 1.374(12) .
C84 H84 0.9500 .
C1 C2 1.4172 .
C1 C6 1.4340 .
C1 C40 1.4182 .
C2 C3 1.4175 .
C2 C37 1.4564 .
C3 C4 1.4110 .
C3 C60 1.4266 .
C4 C5 1.4915 .
C4 C54 1.4011 .
C5 C6 1.3452 .
C5 C10 1.4118 .
C6 C7 1.4374 .
C7 C8 1.2805 .
C7 C41 1.5197 .
C8 C9 1.4992 .
C8 C50 1.5875 .
C9 C10 1.4100 .
C9 C14 1.4029 .
C10 C11 1.4752 .
C11 C12 1.3986 .
C11 C54 1.4649 .
C12 C13 1.3939 .
C12 C51 1.4139 .
C13 C14 1.4016 .
C13 C18 1.4663 .
C14 C15 1.4852 .
C15 C16 1.3713 .
C15 C50 1.4105 .
C16 C17 1.4638 .
C16 C48 1.4637 .
C17 C18 1.3873 .
C17 C22 1.4151 .
C18 C19 1.4943 .
C19 C20 1.3562 .
C19 C51 1.4681 .
C20 C21 1.4369 .
C20 C55 1.4248 .
C21 C22 1.3916 .
C21 C26 1.4206 .
C22 C23 1.5038 .
C23 C24 1.3807 .
C23 C48 1.4534 .
C24 C25 1.4149 .
C24 C46 1.5094 .
C25 C26 1.3272 .
C25 C30 1.5297 .
C26 C27 1.4634 .
C27 C28 1.2938 .
C27 C55 1.5222 .
C28 C29 1.4561 .
C28 C58 1.5279 .
C29 C30 1.4135 .
C29 C34 1.4421 .
C30 C31 1.4537 .
C31 C32 1.3723 .
C31 C46 1.3902 .
C32 C33 1.4123 .
C32 C44 1.4555 .
C33 C34 1.4288 .
C33 C38 1.4833 .
C34 C35 1.4650 .
C35 C36 1.3365 .
C35 C58 1.4333 .
C36 C37 1.4640 .
C36 C60 1.5291 .
C37 C38 1.3536 .
C38 C39 1.4521 .
C39 C40 1.3814 .
C39 C44 1.4333 .
C40 C41 1.4543 .
C41 C42 1.3101 .
C42 C43 1.4829 .
C42 C49 1.4553 .
C43 C44 1.3587 .
C43 C45 1.4418 .
C45 C46 1.3678 .
C45 C47 1.4578 .
C47 C48 1.3753 .
C47 C49 1.4783 .
C49 C50 1.3613 .
C51 C52 1.3193 .
C52 C53 1.4388 .
C52 C56 1.5116 .
C53 C54 1.3959 .
C53 C59 1.4801 .
C55 C56 1.3283 .
C56 C57 1.4736 .
C57 C58 1.3500 .
C57 C59 1.4624 .
C59 C60 1.3747 .
C1A C2A 1.4170 .
C1A C6A 1.4339 .
C1A C40A 1.4183 .
C2A C3A 1.4175 .
C2A C37A 1.4565 .
C3A C4A 1.4110 .
C3A C60A 1.4265 .
C4A C5A 1.4916 .
C4A C54A 1.4010 .
C5A C6A 1.3454 .
C5A C10A 1.4115 .
C6A C7A 1.4374 .
C7A C8A 1.2806 .
C7A C41A 1.5199 .
C8A C9A 1.4992 .
C8A C50A 1.5873 .
C9A C10A 1.4098 .
C9A C14A 1.4028 .
C10A C11A 1.4752 .
C11A C12A 1.3986 .
C11A C54A 1.4647 .
C12A C13A 1.3938 .
C12A C51A 1.4139 .
C13A C14A 1.4019 .
C13A C18A 1.4662 .
C14A C15A 1.4851 .
C15A C16A 1.3713 .
C15A C50A 1.4106 .
C16A C17A 1.4641 .
C16A C48A 1.4637 .
C17A C18A 1.3872 .
C17A C22A 1.4152 .
C18A C19A 1.4946 .
C19A C20A 1.3561 .
C19A C51A 1.4680 .
C20A C21A 1.4369 .
C20A C55A 1.4248 .
C21A C22A 1.3916 .
C21A C26A 1.4207 .
C22A C23A 1.5040 .
C23A C24A 1.3807 .
C23A C48A 1.4533 .
C24A C25A 1.4149 .
C24A C46A 1.5093 .
C25A C26A 1.3270 .
C25A C30A 1.5294 .
C26A C27A 1.4635 .
C27A C28A 1.2941 .
C27A C55A 1.5221 .
C28A C29A 1.4562 .
C28A C58A 1.5281 .
C29A C30A 1.4136 .
C29A C34A 1.4419 .
C30A C31A 1.4535 .
C31A C32A 1.3723 .
C31A C46A 1.3900 .
C32A C33A 1.4123 .
C32A C44A 1.4553 .
C33A C34A 1.4286 .
C33A C38A 1.4834 .
C34A C35A 1.4650 .
C35A C36A 1.3365 .
C35A C58A 1.4333 .
C36A C37A 1.4641 .
C36A C60A 1.5292 .
C37A C38A 1.3537 .
C38A C39A 1.4522 .
C39A C40A 1.3816 .
C39A C44A 1.4333 .
C40A C41A 1.4541 .
C41A C42A 1.3100 .
C42A C43A 1.4826 .
C42A C49A 1.4553 .
C43A C44A 1.3587 .
C43A C45A 1.4420 .
C45A C46A 1.3680 .
C45A C47A 1.4579 .
C47A C48A 1.3749 .
C47A C49A 1.4781 .
C49A C50A 1.3611 .
C51A C52A 1.3189 .
C52A C53A 1.4388 .
C52A C56A 1.5117 .
C53A C54A 1.3960 .
C53A C59A 1.4800 .
C55A C56A 1.3283 .
C56A C57A 1.4738 .
C57A C58A 1.3502 .
C57A C59A 1.4623 .
C59A C60A 1.3748 .

loop_
_geom_torsion_atom_site_label_1
_geom_torsion_atom_site_label_2
_geom_torsion_atom_site_label_3
_geom_torsion_atom_site_label_4
_geom_torsion
_geom_torsion_site_symmetry_1
_geom_torsion_site_symmetry_2
_geom_torsion_site_symmetry_3
_geom_torsion_site_symmetry_4
P1 C61 C62 O4 -8.3(8) . . . .
P1 C61 C62 C63 174.7(5) . . . .
P1 C61 C66 O2 7.7(8) . . . .
P1 C61 C66 C65 -174.0(5) . . . .
P1 C67 C68 O2 -6.9(8) . . . .
P1 C67 C68 C69 174.6(5) . . . .
P1 C67 C72 O3 7.3(8) . . . .
P1 C67 C72 C71 -175.7(5) . . . .
O1 P1 C61 C62 -92.6(5) . . . .
O1 P1 C61 C66 93.1(5) . . . .
O1 P1 C67 C68 -93.6(5) . . . .
O1 P1 C67 C72 92.7(5) . . . .
O1 P1 C78 C73 -92.4(5) . . . .
O1 P1 C78 C77 92.8(5) . . . .
O2 C68 C69 C70 -173.4(6) . . . .
O3 C73 C74 C75 -174.9(5) . . . .
O3 C73 C78 P1 -7.5(8) . . . .
O3 C73 C78 C77 167.1(6) . . . .
O4 C62 C63 C64 -173.6(5) . . . .
O4 C77 C78 P1 8.1(8) . . . .
O4 C77 C78 C73 -166.5(6) . . . .
C61 P1 C67 C68 36.6(5) . . . .
C61 P1 C67 C72 -137.1(5) . . . .
C61 P1 C78 C73 137.1(5) . . . .
C61 P1 C78 C77 -37.7(5) . . . .
C61 C62 C63 C64 3.4(9) . . . .
C62 O4 C77 C76 -145.6(6) . . . .
C62 O4 C77 C78 31.9(8) . . . .
C62 C61 C66 O2 -166.7(5) . . . .
C62 C61 C66 C65 11.6(9) . . . .
C62 C63 C64 C65 3.7(10) . . . .
C63 C64 C65 C66 -3.0(10) . . . .
C64 C65 C66 O2 173.7(6) . . . .
C64 C65 C66 C61 -4.6(9) . . . .
C66 O2 C68 C67 -33.2(8) . . . .
C66 O2 C68 C69 145.4(6) . . . .
C66 C61 C62 O4 166.1(5) . . . .
C66 C61 C62 C63 -10.9(9) . . . .
C67 P1 C61 C62 137.5(5) . . . .
C67 P1 C61 C66 -36.9(5) . . . .
C67 P1 C78 C73 37.6(5) . . . .
C67 P1 C78 C77 -137.2(5) . . . .
C67 C68 C69 C70 5.2(9) . . . .
C68 O2 C66 C61 32.8(8) . . . .
C68 O2 C66 C65 -145.5(6) . . . .
C68 C67 C72 O3 -166.3(5) . . . .
C68 C67 C72 C71 10.8(9) . . . .
C68 C69 C70 C71 2.5(10) . . . .
C69 C70 C71 C72 -3.5(11) . . . .
C70 C71 C72 O3 174.0(6) . . . .
C70 C71 C72 C67 -3.1(9) . . . .
C72 O3 C73 C74 145.5(6) . . . .
C72 O3 C73 C78 -32.9(8) . . . .
C72 C67 C68 O2 166.6(5) . . . .
C72 C67 C68 C69 -11.9(9) . . . .
C73 O3 C72 C67 33.0(8) . . . .
C73 O3 C72 C71 -144.0(6) . . . .
C73 C74 C75 C76 4.2(10) . . . .
C74 C73 C78 P1 174.2(5) . . . .
C74 C73 C78 C77 -11.3(9) . . . .
C74 C75 C76 C77 -4.4(10) . . . .
C75 C76 C77 O4 174.5(6) . . . .
C75 C76 C77 C78 -3.1(9) . . . .
C76 C77 C78 P1 -174.3(5) . . . .
C76 C77 C78 C73 11.1(9) . . . .
C77 O4 C62 C61 -31.9(8) . . . .
C77 O4 C62 C63 145.1(6) . . . .
C78 P1 C61 C62 37.8(5) . . . .
C78 P1 C61 C66 -136.6(5) . . . .
C78 P1 C67 C68 136.3(5) . . . .
C78 P1 C67 C72 -37.4(5) . . . .
C78 C73 C74 C75 3.5(9) . . . .
Cl1 C79 C80 C81 -175.2(6) . . . .
Cl1 C79 C84 C83 174.9(6) . . . .
C79 C80 C81 C82 -0.3(11) . . . .
C80 C79 C84 C83 -2.1(11) . . . .
C80 C81 C82 C83 -0.7(12) . . . .
C81 C82 C83 C84 0.3(12) . . . .
C82 C83 C84 C79 1.1(12) . . . .
C84 C79 C80 C81 1.7(11) . . . .
C1 C2 C3 C4 0.1 . . . .
C1 C2 C3 C60 141.6 . . . .
C1 C2 C37 C36 -141.5 . . . .
C1 C2 C37 C38 -0.6 . . . .
C1 C6 C7 C8 146.0 . . . .
C1 C6 C7 C41 0.7 . . . .
C1 C40 C41 C7 2.1 . . . .
C1 C40 C41 C42 -139.8 . . . .
C2 C1 C6 C5 -1.9 . . . .
C2 C1 C6 C7 -142.9 . . . .
C2 C1 C40 C39 1.2 . . . .
C2 C1 C40 C41 141.7 . . . .
C2 C3 C4 C5 0.0 . . . .
C2 C3 C4 C54 135.6 . . . .
C2 C3 C60 C36 1.4 . . . .
C2 C3 C60 C59 -141.3 . . . .
C2 C37 C38 C33 -136.7 . . . .
C2 C37 C38 C39 0.5 . . . .
C3 C2 C37 C36 3.3 . . . .
C3 C2 C37 C38 144.2 . . . .
C3 C4 C5 C6 -1.0 . . . .
C3 C4 C5 C10 142.7 . . . .
C3 C4 C54 C11 -139.6 . . . .
C3 C4 C54 C53 3.7 . . . .
C4 C3 C60 C36 143.5 . . . .
C4 C3 C60 C59 0.9 . . . .
C4 C5 C6 C1 2.0 . . . .
C4 C5 C6 C7 136.9 . . . .
C4 C5 C10 C9 -144.1 . . . .
C4 C5 C10 C11 -2.4 . . . .
C5 C4 C54 C11 0.7 . . . .
C5 C4 C54 C53 144.0 . . . .
C5 C6 C7 C8 4.8 . . . .
C5 C6 C7 C41 -140.5 . . . .
C5 C10 C11 C12 -140.1 . . . .
C5 C10 C11 C54 2.7 . . . .
C6 C1 C2 C3 0.8 . . . .
C6 C1 C2 C37 140.5 . . . .
C6 C1 C40 C39 -142.4 . . . .
C6 C1 C40 C41 -1.9 . . . .
C6 C5 C10 C9 -1.0 . . . .
C6 C5 C10 C11 140.7 . . . .
C6 C7 C8 C9 -6.6 . . . .
C6 C7 C8 C50 -139.1 . . . .
C6 C7 C41 C40 -1.7 . . . .
C6 C7 C41 C42 142.6 . . . .
C7 C8 C9 C10 4.6 . . . .
C7 C8 C9 C14 -137.6 . . . .
C7 C8 C50 C15 140.4 . . . .
C7 C8 C50 C49 -2.4 . . . .
C7 C41 C42 C43 -137.4 . . . .
C7 C41 C42 C49 -0.5 . . . .
C8 C7 C41 C40 -146.2 . . . .
C8 C7 C41 C42 -1.9 . . . .
C8 C9 C10 C5 -0.5 . . . .
C8 C9 C10 C11 -141.1 . . . .
C8 C9 C14 C13 140.2 . . . .
C8 C9 C14 C15 -1.7 . . . .
C9 C8 C50 C15 -1.6 . . . .
C9 C8 C50 C49 -144.4 . . . .
C9 C10 C11 C12 2.9 . . . .
C9 C10 C11 C54 145.8 . . . .
C9 C14 C15 C16 143.7 . . . .
C9 C14 C15 C50 0.5 . . . .
C10 C5 C6 C1 -135.9 . . . .
C10 C5 C6 C7 -1.0 . . . .
C10 C9 C14 C13 0.1 . . . .
C10 C9 C14 C15 -141.8 . . . .
C10 C11 C12 C13 -2.6 . . . .
C10 C11 C12 C51 136.2 . . . .
C10 C11 C54 C4 -2.1 . . . .
C10 C11 C54 C53 -148.0 . . . .
C11 C12 C13 C14 1.0 . . . .
C11 C12 C13 C18 144.5 . . . .
C11 C12 C51 C19 -141.9 . . . .
C11 C12 C51 C52 3.6 . . . .
C12 C11 C54 C4 141.6 . . . .
C12 C11 C54 C53 -4.4 . . . .
C12 C13 C14 C9 0.2 . . . .
C12 C13 C14 C15 138.2 . . . .
C12 C13 C18 C17 -142.1 . . . .
C12 C13 C18 C19 -2.1 . . . .
C12 C51 C52 C53 -4.7 . . . .
C12 C51 C52 C56 -140.5 . . . .
C13 C12 C51 C19 -1.0 . . . .
C13 C12 C51 C52 144.5 . . . .
C13 C14 C15 C16 0.1 . . . .
C13 C14 C15 C50 -143.1 . . . .
C13 C18 C19 C20 -138.4 . . . .
C13 C18 C19 C51 1.4 . . . .
C14 C9 C10 C5 139.1 . . . .
C14 C9 C10 C11 -1.6 . . . .
C14 C13 C18 C17 2.0 . . . .
C14 C13 C18 C19 142.0 . . . .
C14 C15 C16 C17 -1.1 . . . .
C14 C15 C16 C48 -138.5 . . . .
C14 C15 C50 C8 0.8 . . . .
C14 C15 C50 C49 140.8 . . . .
C15 C16 C17 C18 2.5 . . . .
C15 C16 C17 C22 -139.6 . . . .
C15 C16 C48 C23 142.2 . . . .
C15 C16 C48 C47 0.4 . . . .
C16 C15 C50 C8 -142.4 . . . .
C16 C15 C50 C49 -2.5 . . . .
C16 C17 C18 C13 -2.9 . . . .
C16 C17 C18 C19 -140.1 . . . .
C16 C17 C22 C21 137.5 . . . .
C16 C17 C22 C23 -2.6 . . . .
C17 C16 C48 C23 -1.7 . . . .
C17 C16 C48 C47 -143.5 . . . .
C17 C18 C19 C20 3.7 . . . .
C17 C18 C19 C51 143.6 . . . .
C17 C22 C23 C24 144.5 . . . .
C17 C22 C23 C48 1.5 . . . .
C18 C13 C14 C9 -138.5 . . . .
C18 C13 C14 C15 -0.5 . . . .
C18 C17 C22 C21 -4.7 . . . .
C18 C17 C22 C23 -144.9 . . . .
C18 C19 C20 C21 -4.0 . . . .
C18 C19 C20 C55 136.5 . . . .
C18 C19 C51 C12 -0.3 . . . .
C18 C19 C51 C52 -143.4 . . . .
C19 C20 C21 C22 0.1 . . . .
C19 C20 C21 C26 145.4 . . . .
C19 C20 C55 C27 -144.4 . . . .
C19 C20 C55 C56 -4.3 . . . .
C19 C51 C52 C53 136.2 . . . .
C19 C51 C52 C56 0.3 . . . .
C20 C19 C51 C12 142.9 . . . .
C20 C19 C51 C52 -0.3 . . . .
C20 C21 C22 C17 4.5 . . . .
C20 C21 C22 C23 139.6 . . . .
C20 C21 C26 C25 -142.9 . . . .
C20 C21 C26 C27 -1.4 . . . .
C20 C55 C56 C52 4.3 . . . .
C20 C55 C56 C57 -137.0 . . . .
C21 C20 C55 C27 -2.2 . . . .
C21 C20 C55 C56 138.0 . . . .
C21 C22 C23 C24 0.4 . . . .
C21 C22 C23 C48 -142.7 . . . .
C21 C26 C27 C28 -143.1 . . . .
C21 C26 C27 C55 0.1 . . . .
C22 C17 C18 C13 137.9 . . . .
C22 C17 C18 C19 0.7 . . . .
C22 C21 C26 C25 0.7 . . . .
C22 C21 C26 C27 142.2 . . . .
C22 C23 C24 C25 0.8 . . . .
C22 C23 C24 C46 -139.1 . . . .
C22 C23 C48 C16 0.2 . . . .
C22 C23 C48 C47 142.7 . . . .
C23 C24 C25 C26 -1.4 . . . .
C23 C24 C25 C30 -144.7 . . . .
C23 C24 C46 C31 142.3 . . . .
C23 C24 C46 C45 0.0 . . . .
C24 C23 C48 C16 -141.8 . . . .
C24 C23 C48 C47 0.8 . . . .
C24 C25 C26 C21 0.6 . . . .
C24 C25 C26 C27 -134.0 . . . .
C24 C25 C30 C29 144.3 . . . .
C24 C25 C30 C31 2.9 . . . .
C25 C24 C46 C31 -1.3 . . . .
C25 C24 C46 C45 -143.7 . . . .
C25 C26 C27 C28 -3.8 . . . .
C25 C26 C27 C55 139.3 . . . .
C25 C30 C31 C32 141.7 . . . .
C25 C30 C31 C46 -3.8 . . . .
C26 C21 C22 C17 -136.3 . . . .
C26 C21 C22 C23 -1.2 . . . .
C26 C25 C30 C29 -1.1 . . . .
C26 C25 C30 C31 -142.5 . . . .
C26 C27 C28 C29 0.3 . . . .
C26 C27 C28 C58 139.7 . . . .
C26 C27 C55 C20 1.3 . . . .
C26 C27 C55 C56 -140.8 . . . .
C27 C28 C29 C30 2.6 . . . .
C27 C28 C29 C34 142.1 . . . .
C27 C28 C58 C35 -144.2 . . . .
C27 C28 C58 C57 0.0 . . . .
C27 C55 C56 C52 137.8 . . . .
C27 C55 C56 C57 -3.4 . . . .
C28 C27 C55 C20 143.8 . . . .
C28 C27 C55 C56 1.8 . . . .
C28 C29 C30 C25 -2.1 . . . .
C28 C29 C30 C31 134.3 . . . .
C28 C29 C34 C33 -137.9 . . . .
C28 C29 C34 C35 2.3 . . . .
C29 C28 C58 C35 1.8 . . . .
C29 C28 C58 C57 146.1 . . . .
C29 C30 C31 C32 3.0 . . . .
C29 C30 C31 C46 -142.5 . . . .
C29 C34 C35 C36 -143.6 . . . .
C29 C34 C35 C58 -1.1 . . . .
C30 C25 C26 C21 138.8 . . . .
C30 C25 C26 C27 4.2 . . . .
C30 C29 C34 C33 3.0 . . . .
C30 C29 C34 C35 143.2 . . . .
C30 C31 C32 C33 -2.8 . . . .
C30 C31 C32 C44 -139.4 . . . .
C30 C31 C46 C24 3.1 . . . .
C30 C31 C46 C45 144.9 . . . .
C31 C32 C33 C34 2.9 . . . .
C31 C32 C33 C38 -141.2 . . . .
C31 C32 C44 C39 141.3 . . . .
C31 C32 C44 C43 -2.1 . . . .
C32 C31 C46 C24 -141.8 . . . .
C32 C31 C46 C45 0.0 . . . .
C32 C33 C34 C29 -3.0 . . . .
C32 C33 C34 C35 -139.3 . . . .
C32 C33 C38 C37 143.0 . . . .
C32 C33 C38 C39 -0.2 . . . .
C33 C32 C44 C39 -0.3 . . . .
C33 C32 C44 C43 -143.7 . . . .
C33 C34 C35 C36 -1.7 . . . .
C33 C34 C35 C58 140.8 . . . .
C33 C38 C39 C40 143.3 . . . .
C33 C38 C39 C44 0.0 . . . .
C34 C29 C30 C25 -139.4 . . . .
C34 C29 C30 C31 -2.9 . . . .
C34 C33 C38 C37 -1.2 . . . .
C34 C33 C38 C39 -144.4 . . . .
C34 C35 C36 C37 1.8 . . . .
C34 C35 C36 C60 137.6 . . . .
C34 C35 C58 C28 -0.5 . . . .
C34 C35 C58 C57 -143.1 . . . .
C35 C36 C37 C2 139.4 . . . .
C35 C36 C37 C38 -1.5 . . . .
C35 C36 C60 C3 -142.6 . . . .
C35 C36 C60 C59 1.0 . . . .
C36 C35 C58 C28 142.6 . . . .
C36 C35 C58 C57 0.0 . . . .
C36 C37 C38 C33 1.2 . . . .
C36 C37 C38 C39 138.4 . . . .
C37 C2 C3 C4 -144.4 . . . .
C37 C2 C3 C60 -2.9 . . . .
C37 C36 C60 C3 0.6 . . . .
C37 C36 C60 C59 144.2 . . . .
C37 C38 C39 C40 0.4 . . . .
C37 C38 C39 C44 -142.8 . . . .
C38 C33 C34 C29 137.7 . . . .
C38 C33 C34 C35 1.4 . . . .
C38 C39 C40 C1 -1.3 . . . .
C38 C39 C40 C41 -139.8 . . . .
C38 C39 C44 C32 0.2 . . . .
C38 C39 C44 C43 141.4 . . . .
C39 C40 C41 C7 144.6 . . . .
C39 C40 C41 C42 2.6 . . . .
C40 C1 C2 C3 -139.9 . . . .
C40 C1 C2 C37 -0.2 . . . .
C40 C1 C6 C5 141.7 . . . .
C40 C1 C6 C7 0.7 . . . .
C40 C39 C44 C32 -142.8 . . . .
C40 C39 C44 C43 -1.6 . . . .
C40 C41 C42 C43 -1.9 . . . .
C40 C41 C42 C49 135.0 . . . .
C41 C7 C8 C9 135.7 . . . .
C41 C7 C8 C50 3.2 . . . .
C41 C42 C43 C44 -0.6 . . . .
C41 C42 C43 C45 143.5 . . . .
C41 C42 C49 C47 -142.4 . . . .
C41 C42 C49 C50 1.3 . . . .
C42 C43 C44 C32 140.7 . . . .
C42 C43 C44 C39 2.3 . . . .
C42 C43 C45 C46 -143.6 . . . .
C42 C43 C45 C47 -0.4 . . . .
C42 C49 C50 C8 0.0 . . . .
C42 C49 C50 C15 -137.3 . . . .
C43 C42 C49 C47 -2.0 . . . .
C43 C42 C49 C50 141.8 . . . .
C43 C45 C46 C24 138.4 . . . .
C43 C45 C46 C31 0.0 . . . .
C43 C45 C47 C48 -141.1 . . . .
C43 C45 C47 C49 -0.9 . . . .
C44 C32 C33 C34 144.4 . . . .
C44 C32 C33 C38 0.3 . . . .
C44 C39 C40 C1 137.7 . . . .
C44 C39 C40 C41 -0.8 . . . .
C44 C43 C45 C46 -1.1 . . . .
C44 C43 C45 C47 142.1 . . . .
C45 C43 C44 C32 2.1 . . . .
C45 C43 C44 C39 -136.2 . . . .
C45 C47 C48 C16 135.8 . . . .
C45 C47 C48 C23 -1.7 . . . .
C45 C47 C49 C42 1.8 . . . .
C45 C47 C49 C50 -142.7 . . . .
C46 C24 C25 C26 142.4 . . . .
C46 C24 C25 C30 -1.0 . . . .
C46 C31 C32 C33 137.6 . . . .
C46 C31 C32 C44 1.0 . . . .
C46 C45 C47 C48 1.7 . . . .
C46 C45 C47 C49 141.9 . . . .
C47 C45 C46 C24 -0.8 . . . .
C47 C45 C46 C31 -139.2 . . . .
C47 C49 C50 C8 139.4 . . . .
C47 C49 C50 C15 2.1 . . . .
C48 C16 C17 C18 145.0 . . . .
C48 C16 C17 C22 2.8 . . . .
C48 C23 C24 C25 139.9 . . . .
C48 C23 C24 C46 0.1 . . . .
C48 C47 C49 C42 144.0 . . . .
C48 C47 C49 C50 -0.5 . . . .
C49 C42 C43 C44 -142.6 . . . .
C49 C42 C43 C45 1.5 . . . .
C49 C47 C48 C16 -0.7 . . . .
C49 C47 C48 C23 -138.3 . . . .
C50 C8 C9 C10 144.2 . . . .
C50 C8 C9 C14 2.1 . . . .
C50 C15 C16 C17 138.5 . . . .
C50 C15 C16 C48 1.2 . . . .
C51 C12 C13 C14 -141.6 . . . .
C51 C12 C13 C18 1.9 . . . .
C51 C19 C20 C21 -138.5 . . . .
C51 C19 C20 C55 2.0 . . . .
C51 C52 C53 C54 1.0 . . . .
C51 C52 C53 C59 -139.4 . . . .
C51 C52 C56 C55 -2.3 . . . .
C51 C52 C56 C57 142.0 . . . .
C52 C53 C54 C4 -139.6 . . . .
C52 C53 C54 C11 3.5 . . . .
C52 C53 C59 C57 0.0 . . . .
C52 C53 C59 C60 140.5 . . . .
C52 C56 C57 C58 -139.8 . . . .
C52 C56 C57 C59 2.4 . . . .
C53 C52 C56 C55 -146.7 . . . .
C53 C52 C56 C57 -2.4 . . . .
C53 C59 C60 C3 1.5 . . . .
C53 C59 C60 C36 -136.9 . . . .
C54 C4 C5 C6 -142.8 . . . .
C54 C4 C5 C10 1.0 . . . .
C54 C11 C12 C13 -137.9 . . . .
C54 C11 C12 C51 0.9 . . . .
C54 C53 C59 C57 -141.9 . . . .
C54 C53 C59 C60 -1.3 . . . .
C55 C20 C21 C22 -143.0 . . . .
C55 C20 C21 C26 2.4 . . . .
C55 C27 C28 C29 -139.3 . . . .
C55 C27 C28 C58 0.0 . . . .
C55 C56 C57 C58 3.5 . . . .
C55 C56 C57 C59 145.7 . . . .
C56 C52 C53 C54 141.9 . . . .
C56 C52 C53 C59 1.5 . . . .
C56 C57 C58 C28 -1.7 . . . .
C56 C57 C58 C35 137.3 . . . .
C56 C57 C59 C53 -1.4 . . . .
C56 C57 C59 C60 -143.5 . . . .
C57 C59 C60 C3 138.9 . . . .
C57 C59 C60 C36 0.5 . . . .
C58 C28 C29 C30 -142.0 . . . .
C58 C28 C29 C34 -2.5 . . . .
C58 C35 C36 C37 -137.1 . . . .
C58 C35 C36 C60 -1.2 . . . .
C58 C57 C59 C53 140.3 . . . .
C58 C57 C59 C60 -1.7 . . . .
C59 C53 C54 C4 -1.2 . . . .
C59 C53 C54 C11 141.8 . . . .
C59 C57 C58 C28 -137.5 . . . .
C59 C57 C58 C35 1.6 . . . .
C60 C3 C4 C5 -139.1 . . . .
C60 C3 C4 C54 -3.5 . . . .
C60 C36 C37 C2 -2.4 . . . .
C60 C36 C37 C38 -143.3 . . . .
C1A C2A C3A C4A -1.8 . . . .
C1A C2A C3A C60A 142.3 . . . .
C1A C2A C37A C36A -144.2 . . . .
C1A C2A C37A C38A 3.7 . . . .
C1A C6A C7A C8A 144.6 . . . .
C1A C6A C7A C41A 0.5 . . . .
C1A C40A C41A C7A 3.9 . . . .
C1A C40A C41A C42A -136.9 . . . .
C2A C1A C6A C5A -2.2 . . . .
C2A C1A C6A C7A -143.0 . . . .
C2A C1A C40A C39A -0.8 . . . .
C2A C1A C40A C41A 140.1 . . . .
C2A C3A C4A C5A 1.2 . . . .
C2A C3A C4A C54A 138.3 . . . .
C2A C3A C60A C36A -1.3 . . . .
C2A C3A C60A C59A -143.9 . . . .
C2A C37A C38A C33A -143.7 . . . .
C2A C37A C38A C39A -3.3 . . . .
C3A C2A C37A C36A -2.8 . . . .
C3A C2A C37A C38A 145.1 . . . .
C3A C4A C5A C6A -1.2 . . . .
C3A C4A C5A C10A 141.8 . . . .
C3A C4A C54A C11A -143.7 . . . .
C3A C4A C54A C53A 3.4 . . . .
C4A C3A C60A C36A 141.3 . . . .
C4A C3A C60A C59A -1.3 . . . .
C4A C5A C6A C1A 1.7 . . . .
C4A C5A C6A C7A 137.5 . . . .
C4A C5A C10A C9A -143.8 . . . .
C4A C5A C10A C11A -0.7 . . . .
C5A C4A C54A C11A -1.6 . . . .
C5A C4A C54A C53A 145.5 . . . .
C5A C6A C7A C8A 2.3 . . . .
C5A C6A C7A C41A -141.9 . . . .
C5A C10A C11A C12A -136.6 . . . .
C5A C10A C11A C54A -0.2 . . . .
C6A C1A C2A C3A 2.2 . . . .
C6A C1A C2A C37A 138.5 . . . .
C6A C1A C40A C39A -144.9 . . . .
C6A C1A C40A C41A -3.9 . . . .
C6A C5A C10A C9A -4.8 . . . .
C6A C5A C10A C11A 138.4 . . . .
C6A C7A C8A C9A -7.9 . . . .
C6A C7A C8A C50A -144.8 . . . .
C6A C7A C41A C40A -2.6 . . . .
C6A C7A C41A C42A 142.7 . . . .
C7A C8A C9A C10A 6.7 . . . .
C7A C8A C9A C14A -136.8 . . . .
C7A C8A C50A C15A 142.8 . . . .
C7A C8A C50A C49A 2.7 . . . .
C7A C41A C42A C43A -139.6 . . . .
C7A C41A C42A C49A 2.8 . . . .
C8A C7A C41A C40A -143.5 . . . .
C8A C7A C41A C42A 1.7 . . . .
C8A C9A C10A C5A 0.2 . . . .
C8A C9A C10A C11A -143.2 . . . .
C8A C9A C14A C13A 136.6 . . . .
C8A C9A C14A C15A -2.7 . . . .
C9A C8A C50A C15A -6.1 . . . .
C9A C8A C50A C49A -146.2 . . . .
C9A C10A C11A C12A 7.7 . . . .
C9A C10A C11A C54A 144.1 . . . .
C9A C14A C15A C16A 144.4 . . . .
C9A C14A C15A C50A -1.7 . . . .
C10A C5A C6A C1A -132.0 . . . .
C10A C5A C6A C7A 3.7 . . . .
C10A C9A C14A C13A -2.0 . . . .
C10A C9A C14A C15A -141.3 . . . .
C10A C11A C12A C13A -6.8 . . . .
C10A C11A C12A C51A 135.1 . . . .
C10A C11A C54A C4A 1.1 . . . .
C10A C11A C54A C53A -147.3 . . . .
C11A C12A C13A C14A 1.2 . . . .
C11A C12A C13A C18A 145.5 . . . .
C11A C12A C51A C19A -144.1 . . . .
C11A C12A C51A C52A -0.4 . . . .
C12A C11A C54A C4A 139.1 . . . .
C12A C11A C54A C53A -9.3 . . . .
C12A C13A C14A C9A 3.2 . . . .
C12A C13A C14A C15A 136.4 . . . .
C12A C13A C18A C17A -142.5 . . . .
C12A C13A C18A C19A 0.7 . . . .
C12A C51A C52A C53A -4.2 . . . .
C12A C51A C52A C56A -140.5 . . . .
C13A C12A C51A C19A -0.5 . . . .
C13A C12A C51A C52A 143.2 . . . .
C13A C14A C15A C16A 6.4 . . . .
C13A C14A C15A C50A -139.8 . . . .
C13A C18A C19A C20A -144.7 . . . .
C13A C18A C19A C51A -1.0 . . . .
C14A C9A C10A C5A 140.3 . . . .
C14A C9A C10A C11A -3.1 . . . .
C14A C13A C18A C17A 4.5 . . . .
C14A C13A C18A C19A 147.8 . . . .
C14A C15A C16A C17A -6.0 . . . .
C14A C15A C16A C48A -137.1 . . . .
C14A C15A C50A C8A 5.1 . . . .
C14A C15A C50A C49A 145.2 . . . .
C15A C16A C17A C18A 5.1 . . . .
C15A C16A C17A C22A -141.2 . . . .
C15A C16A C48A C23A 136.9 . . . .
C15A C16A C48A C47A -6.9 . . . .
C16A C15A C50A C8A -141.4 . . . .
C16A C15A C50A C49A -1.4 . . . .
C16A C17A C18A C13A -4.4 . . . .
C16A C17A C18A C19A -141.9 . . . .
C16A C17A C22A C21A 142.8 . . . .
C16A C17A C22A C23A 2.8 . . . .
C17A C16A C48A C23A -0.7 . . . .
C17A C16A C48A C47A -144.5 . . . .
C17A C18A C19A C20A -1.3 . . . .
C17A C18A C19A C51A 142.5 . . . .
C17A C22A C23A C24A 143.5 . . . .
C17A C22A C23A C48A -3.0 . . . .
C18A C13A C14A C9A -138.5 . . . .
C18A C13A C14A C15A -5.3 . . . .
C18A C17A C22A C21A -4.8 . . . .
C18A C17A C22A C23A -144.8 . . . .
C18A C19A C20A C21A -0.2 . . . .
C18A C19A C20A C55A 138.3 . . . .
C18A C19A C51A C12A 1.0 . . . .
C18A C19A C51A C52A -138.5 . . . .
C19A C20A C21A C22A -0.9 . . . .
C19A C20A C21A C26A 142.2 . . . .
C19A C20A C55A C27A -143.6 . . . .
C19A C20A C55A C56A -3.7 . . . .
C19A C51A C52A C53A 132.1 . . . .
C19A C51A C52A C56A -4.2 . . . .
C20A C19A C51A C12A 143.9 . . . .
C20A C19A C51A C52A 4.5 . . . .
C20A C21A C22A C17A 3.5 . . . .
C20A C21A C22A C23A 138.8 . . . .
C20A C21A C26A C25A -140.9 . . . .
C20A C21A C26A C27A -3.0 . . . .
C20A C55A C56A C52A 3.9 . . . .
C20A C55A C56A C57A -137.4 . . . .
C21A C20A C55A C27A -3.0 . . . .
C21A C20A C55A C56A 136.9 . . . .
C21A C22A C23A C24A 1.5 . . . .
C21A C22A C23A C48A -145.1 . . . .
C21A C26A C27A C28A -147.2 . . . .
C21A C26A C27A C55A 1.2 . . . .
C22A C17A C18A C13A 141.1 . . . .
C22A C17A C18A C19A 3.6 . . . .
C22A C21A C26A C25A 2.5 . . . .
C22A C21A C26A C27A 140.4 . . . .
C22A C23A C24A C25A -4.8 . . . .
C22A C23A C24A C46A -141.2 . . . .
C22A C23A C48A C16A 2.4 . . . .
C22A C23A C48A C47A 144.6 . . . .
C23A C24A C25A C26A 7.4 . . . .
C23A C24A C25A C30A -141.6 . . . .
C23A C24A C46A C31A 140.4 . . . .
C23A C24A C46A C45A 2.1 . . . .
C24A C23A C48A C16A -141.3 . . . .
C24A C23A C48A C47A 0.9 . . . .
C24A C25A C26A C21A -6.1 . . . .
C24A C25A C26A C27A -138.8 . . . .
C24A C25A C30A C29A 150.7 . . . .
C24A C25A C30A C31A 4.8 . . . .
C25A C24A C46A C31A 0.3 . . . .
C25A C24A C46A C45A -138.0 . . . .
C25A C26A C27A C28A -7.8 . . . .
C25A C26A C27A C55A 140.6 . . . .
C25A C30A C31A C32A 141.9 . . . .
C25A C30A C31A C46A -4.8 . . . .
C26A C21A C22A C17A -135.5 . . . .
C26A C21A C22A C23A -0.2 . . . .
C26A C25A C30A C29A 3.1 . . . .
C26A C25A C30A C31A -142.8 . . . .
C26A C27A C28A C29A 7.6 . . . .
C26A C27A C28A C58A 145.5 . . . .
C26A C27A C55A C20A 1.0 . . . .
C26A C27A C55A C56A -143.7 . . . .
C27A C28A C29A C30A -1.4 . . . .
C27A C28A C29A C34A 135.0 . . . .
C27A C28A C58A C35A -143.2 . . . .
C27A C28A C58A C57A -2.5 . . . .
C27A C55A C56A C52A 137.6 . . . .
C27A C55A C56A C57A -3.7 . . . .
C28A C27A C55A C20A 146.6 . . . .
C28A C27A C55A C56A 1.9 . . . .
C28A C29A C30A C25A -3.9 . . . .
C28A C29A C30A C31A 136.4 . . . .
C28A C29A C34A C33A -135.9 . . . .
C28A C29A C34A C35A 5.9 . . . .
C29A C28A C58A C35A 5.0 . . . .
C29A C28A C58A C57A 145.7 . . . .
C29A C30A C31A C32A 0.6 . . . .
C29A C30A C31A C46A -146.1 . . . .
C29A C34A C35A C36A -146.9 . . . .
C29A C34A C35A C58A -2.3 . . . .
C30A C25A C26A C21A 135.6 . . . .
C30A C25A C26A C27A 2.9 . . . .
C30A C29A C34A C33A 0.7 . . . .
C30A C29A C34A C35A 142.4 . . . .
C30A C31A C32A C33A -3.6 . . . .
C30A C31A C32A C44A -137.7 . . . .
C30A C31A C46A C24A 2.8 . . . .
C30A C31A C46A C45A 138.7 . . . .
C31A C32A C33A C34A 5.4 . . . .
C31A C32A C33A C38A -139.4 . . . .
C31A C32A C44A C39A 144.1 . . . .
C31A C32A C44A C43A -2.0 . . . .
C32A C31A C46A C24A -141.2 . . . .
C32A C31A C46A C45A -5.3 . . . .
C32A C33A C34A C29A -3.8 . . . .
C32A C33A C34A C35A -138.6 . . . .
C32A C33A C38A C37A 146.8 . . . .
C32A C33A C38A C39A -1.8 . . . .
C33A C32A C44A C39A 5.6 . . . .
C33A C32A C44A C43A -140.6 . . . .
C33A C34A C35A C36A -6.7 . . . .
C33A C34A C35A C58A 137.9 . . . .
C33A C38A C39A C40A 144.6 . . . .
C33A C38A C39A C44A 5.4 . . . .
C34A C29A C30A C25A -139.4 . . . .
C34A C29A C30A C31A 0.9 . . . .
C34A C33A C38A C37A 0.2 . . . .
C34A C33A C38A C39A -148.4 . . . .
C34A C35A C36A C37A 7.1 . . . .
C34A C35A C36A C60A 139.4 . . . .
C34A C35A C58A C28A -1.8 . . . .
C34A C35A C58A C57A -144.4 . . . .
C35A C36A C37A C2A 141.4 . . . .
C35A C36A C37A C38A -4.2 . . . .
C35A C36A C60A C3A -140.8 . . . .
C35A C36A C60A C59A 4.1 . . . .
C36A C35A C58A C28A 140.5 . . . .
C36A C35A C58A C57A -2.2 . . . .
C36A C37A C38A C33A 0.1 . . . .
C36A C37A C38A C39A 140.5 . . . .
C37A C2A C3A C4A -141.6 . . . .
C37A C2A C3A C60A 2.5 . . . .
C37A C36A C60A C3A -0.4 . . . .
C37A C36A C60A C59A 144.6 . . . .
C37A C38A C39A C40A 0.7 . . . .
C37A C38A C39A C44A -138.5 . . . .
C38A C33A C34A C29A 137.8 . . . .
C38A C33A C34A C35A 3.1 . . . .
C38A C39A C40A C1A 1.5 . . . .
C38A C39A C40A C41A -140.0 . . . .
C38A C39A C44A C32A -6.8 . . . .
C38A C39A C44A C43A 136.9 . . . .
C39A C40A C41A C7A 149.2 . . . .
C39A C40A C41A C42A 8.4 . . . .
C40A C1A C2A C3A -138.1 . . . .
C40A C1A C2A C37A -1.9 . . . .
C40A C1A C6A C5A 142.7 . . . .
C40A C1A C6A C7A 2.0 . . . .
C40A C39A C44A C32A -142.0 . . . .
C40A C39A C44A C43A 1.8 . . . .
C40A C41A C42A C43A -5.6 . . . .
C40A C41A C42A C49A 136.8 . . . .
C41A C7A C8A C9A 132.6 . . . .
C41A C7A C8A C50A -4.2 . . . .
C41A C42A C43A C44A 0.2 . . . .
C41A C42A C43A C45A 143.5 . . . .
C41A C42A C49A C47A -144.5 . . . .
C41A C42A C49A C50A -4.2 . . . .
C42A C43A C44A C32A 141.3 . . . .
C42A C43A C44A C39A 1.5 . . . .
C42A C43A C45A C46A -146.2 . . . .
C42A C43A C45A C47A 4.3 . . . .
C42A C49A C50A C8A 1.5 . . . .
C42A C49A C50A C15A -134.6 . . . .
C43A C42A C49A C47A 0.4 . . . .
C43A C42A C49A C50A 140.7 . . . .
C43A C45A C46A C24A 140.0 . . . .
C43A C45A C46A C31A 6.7 . . . .
C43A C45A C47A C48A -143.8 . . . .
C43A C45A C47A C49A -4.2 . . . .
C44A C32A C33A C34A 142.5 . . . .
C44A C32A C33A C38A -2.3 . . . .
C44A C39A C40A C1A 135.5 . . . .
C44A C39A C40A C41A -6.0 . . . .
C44A C43A C45A C46A -6.5 . . . .
C44A C43A C45A C47A 144.0 . . . .
C45A C43A C44A C32A 4.1 . . . .
C45A C43A C44A C39A -135.7 . . . .
C45A C47A C48A C16A 140.0 . . . .
C45A C47A C48A C23A -0.7 . . . .
C45A C47A C49A C42A 2.3 . . . .
C45A C47A C49A C50A -136.5 . . . .
C46A C24A C25A C26A 146.0 . . . .
C46A C24A C25A C30A -3.0 . . . .
C46A C31A C32A C33A 136.9 . . . .
C46A C31A C32A C44A 2.7 . . . .
C46A C45A C47A C48A 1.6 . . . .
C46A C45A C47A C49A 141.3 . . . .
C47A C45A C46A C24A -2.3 . . . .
C47A C45A C46A C31A -135.6 . . . .
C47A C49A C50A C8A 134.1 . . . .
C47A C49A C50A C15A -2.1 . . . .
C48A C16A C17A C18A 145.0 . . . .
C48A C16A C17A C22A -1.4 . . . .
C48A C23A C24A C25A 134.7 . . . .
C48A C23A C24A C46A -1.6 . . . .
C48A C47A C49A C42A 139.8 . . . .
C48A C47A C49A C50A 0.9 . . . .
C49A C42A C43A C44A -146.4 . . . .
C49A C42A C43A C45A -3.0 . . . .
C49A C47A C48A C16A 3.3 . . . .
C49A C47A C48A C23A -137.4 . . . .
C50A C8A C9A C10A 148.9 . . . .
C50A C8A C9A C14A 5.3 . . . .
C50A C15A C16A C17A 137.1 . . . .
C50A C15A C16A C48A 6.0 . . . .
C51A C12A C13A C14A -144.4 . . . .
C51A C12A C13A C18A -0.1 . . . .
C51A C19A C20A C21A -138.9 . . . .
C51A C19A C20A C55A -0.4 . . . .
C51A C52A C53A C54A 1.7 . . . .
C51A C52A C53A C59A -140.4 . . . .
C51A C52A C56A C55A 0.3 . . . .
C51A C52A C56A C57A 145.1 . . . .
C52A C53A C54A C4A -140.6 . . . .
C52A C53A C54A C11A 5.1 . . . .
C52A C53A C59A C57A 2.6 . . . .
C52A C53A C59A C60A 141.4 . . . .
C52A C56A C57A C58A -141.4 . . . .
C52A C56A C57A C59A 1.9 . . . .
C53A C52A C56A C55A -145.2 . . . .
C53A C52A C56A C57A -0.4 . . . .
C53A C59A C60A C3A 1.0 . . . .
C53A C59A C60A C36A -139.4 . . . .
C54A C4A C5A C6A -141.7 . . . .
C54A C4A C5A C10A 1.3 . . . .
C54A C11A C12A C13A -134.9 . . . .
C54A C11A C12A C51A 7.0 . . . .
C54A C53A C59A C57A -137.3 . . . .
C54A C53A C59A C60A 1.5 . . . .
C55A C20A C21A C22A -139.0 . . . .
C55A C20A C21A C26A 4.0 . . . .
C55A C27A C28A C29A -136.7 . . . .
C55A C27A C28A C58A 1.2 . . . .
C55A C56A C57A C58A 2.4 . . . .
C55A C56A C57A C59A 145.7 . . . .
C56A C52A C53A C54A 140.9 . . . .
C56A C52A C53A C59A -1.2 . . . .
C56A C57A C58A C28A 0.9 . . . .
C56A C57A C58A C35A 137.9 . . . .
C56A C57A C59A C53A -2.7 . . . .
C56A C57A C59A C60A -140.0 . . . .
C57A C59A C60A C3A 136.3 . . . .
C57A C59A C60A C36A -4.0 . . . .
C58A C28A C29A C30A -143.2 . . . .
C58A C28A C29A C34A -6.8 . . . .
C58A C35A C36A C37A -133.3 . . . .
C58A C35A C36A C60A -1.0 . . . .
C58A C57A C59A C53A 138.3 . . . .
C58A C57A C59A C60A 1.0 . . . .
C59A C53A C54A C4A -3.8 . . . .
C59A C53A C54A C11A 141.9 . . . .
C59A C57A C58A C28A -134.8 . . . .
C59A C57A C58A C35A 2.2 . . . .
C60A C3A C4A C5A -138.0 . . . .
C60A C3A C4A C54A -0.9 . . . .
C60A C36A C37A C2A 1.9 . . . .
C60A C36A C37A C38A -143.7 . . . .

_cod_database_fobs_code 4517251
